data_7038092
loop_
_publ_author_name
'Azizpoor Fard, M.'
'Rabiee Kenaree, A.'
'Boyle, P. D.'
'Ragogna, P. J.'
'Gilroy, J. B.'
'Corrigan, J. F.'

_publ_section_title
;
 Coinage metal coordination chemistry of stable primary, secondary and
 tertiary ferrocenylethyl-based phosphines.
;
_journal_issue 7
_journal_name_full 'Dalton transactions (Cambridge, England : 2003)'
_journal_page_first 2868
_journal_page_last 2880
_journal_paper_doi 10.1039/c5dt03962b
_journal_volume 45
_journal_year 2016
_chemical_formula_sum 'C160 H184 Cu4 Fe12 O10 P4'
_chemical_formula_weight 3315.30
_space_group_crystal_system triclinic
_space_group_IT_number 2
_space_group_name_Hall '-P 1'
_space_group_name_H-M_alt 'P -1'
_symmetry_space_group_name_Hall '-P 1'
_symmetry_space_group_name_H-M 'P -1'
_atom_sites_solution_hydrogens geom
_atom_sites_solution_primary dual
_atom_sites_solution_secondary difmap
_audit_creation_method SHELXL-2014/7
_audit_update_record
;
2015-10-06 deposited with the CCDC.
2016-01-06 downloaded from the CCDC.
;
_cell_angle_alpha 66.770(14)
_cell_angle_beta 80.739(19)
_cell_angle_gamma 82.12(2)
_cell_formula_units_Z 1
_cell_length_a 13.340(9)
_cell_length_b 16.897(8)
_cell_length_c 17.289(10)
_cell_measurement_reflns_used 9966
_cell_measurement_temperature 110
_cell_measurement_theta_max 32.40
_cell_measurement_theta_min 2.69
_cell_volume 3523(4)
_computing_cell_refinement SAINT
_computing_data_collection Apex2
_computing_data_reduction SAINT
_computing_molecular_graphics NRCVAX
_computing_publication_material cif2tables.py
_computing_structure_refinement SHELXL-2014
_computing_structure_solution SHELXT
_diffrn_ambient_temperature 110
_diffrn_detector 'CCD plate'
_diffrn_detector_type 'Bruker Apex2'
_diffrn_measured_fraction_theta_full 0.999
_diffrn_measured_fraction_theta_max 0.997
_diffrn_measurement_device '\k-geometry diffractometer'
_diffrn_measurement_device_type 'Bruker Kappa Axis Apex2'
_diffrn_measurement_method 'phi and omega scans'
_diffrn_radiation_type MoK\a
_diffrn_radiation_wavelength 0.71073
_diffrn_reflns_av_R_equivalents 0.0498
_diffrn_reflns_av_unetI/netI 0.0579
_diffrn_reflns_laue_measured_fraction_full 0.999
_diffrn_reflns_laue_measured_fraction_max 0.997
_diffrn_reflns_limit_h_max 17
_diffrn_reflns_limit_h_min -17
_diffrn_reflns_limit_k_max 21
_diffrn_reflns_limit_k_min -20
_diffrn_reflns_limit_l_max 22
_diffrn_reflns_limit_l_min -22
_diffrn_reflns_number 60131
_diffrn_reflns_point_group_measured_fraction_full 0.999
_diffrn_reflns_point_group_measured_fraction_max 0.997
_diffrn_reflns_theta_full 25.242
_diffrn_reflns_theta_max 27.499
_diffrn_reflns_theta_min 1.316
_diffrn_source 'sealed tube'
_exptl_absorpt_coefficient_mu 1.888
_exptl_absorpt_correction_T_max 0.7465
_exptl_absorpt_correction_T_min 0.6394
_exptl_absorpt_correction_type multi-scan
_exptl_absorpt_process_details SADABS
_exptl_crystal_colour orange
_exptl_crystal_density_diffrn 1.563
_exptl_crystal_description block
_exptl_crystal_F_000 1712
_exptl_crystal_size_max 0.19
_exptl_crystal_size_mid 0.137
_exptl_crystal_size_min 0.062
_refine_diff_density_max 0.802
_refine_diff_density_min -0.861
_refine_diff_density_rms 0.162
_refine_ls_extinction_method none
_refine_ls_goodness_of_fit_ref 1.047
_refine_ls_hydrogen_treatment constr
_refine_ls_matrix_type full
_refine_ls_number_parameters 860
_refine_ls_number_reflns 16123
_refine_ls_number_restraints 0
_refine_ls_restrained_S_all 1.047
_refine_ls_R_factor_all 0.0646
_refine_ls_R_factor_gt 0.0386
_refine_ls_shift/su_max 0.001
_refine_ls_shift/su_mean 0.000
_refine_ls_structure_factor_coef Fsqd
_refine_ls_weighting_details 'w=1/[\s^2^(Fo^2^)+(0.0799P)^2^] where P=(Fo^2^+2Fc^2^)/3'
_refine_ls_weighting_scheme calc
_refine_ls_wR_factor_gt 0.0991
_refine_ls_wR_factor_ref 0.1377
_reflns_Friedel_coverage 0.000
_reflns_number_gt 11925
_reflns_number_total 16123
_reflns_threshold_expression 'I > 2\s(I)'
_cod_data_source_file c5dt03962b2.cif
_cod_data_source_block b15174
_cod_depositor_comments 'Adding full bibliography for 7038091--7038098.cif.'
_cod_original_cell_volume 3523(3)
_cod_database_code 7038092
_shelx_shelxl_version_number 2014/7
_shelx_space_group_comment
;
The symmetry employed for this shelxl refinement is uniquely defined
by the following loop, which should always be used as a source of
symmetry information in preference to the above space-group names.
They are only intended as comments.
;

loop_
_space_group_symop_operation_xyz
'x, y, z'
'-x, -y, -z'

loop_
_atom_site_label
_atom_site_type_symbol
_atom_site_fract_x
_atom_site_fract_y
_atom_site_fract_z
_atom_site_U_iso_or_equiv
_atom_site_adp_type
_atom_site_occupancy
_atom_site_site_symmetry_order
_atom_site_calc_flag
_atom_site_refinement_flags_posn
_atom_site_refinement_flags_adp
_atom_site_refinement_flags_occupancy
_atom_site_disorder_assembly
_atom_site_disorder_group
Cu1 Cu 0.47699(3) 0.42370(3) 0.09207(3) 0.01361(10) Uani 1 1 d . . . . .
Cu2 Cu 0.48540(3) 0.25683(3) 0.09323(3) 0.01683(11) Uani 1 1 d . . . . .
Fe1 Fe 0.09870(4) 0.24159(3) 0.49763(3) 0.02136(13) Uani 1 1 d . . . . .
Fe2 Fe 0.23385(4) 0.76182(3) 0.18498(3) 0.01429(12) Uani 1 1 d . . . . .
Fe3 Fe 0.10203(4) 0.42551(3) -0.13647(3) 0.01308(12) Uani 1 1 d . . . . .
Fe4 Fe 0.66961(4) -0.13664(3) 0.15205(3) 0.01292(11) Uani 1 1 d . . . . .
Fe5 Fe 0.62433(4) 0.21182(3) 0.44401(3) 0.02115(13) Uani 1 1 d . . . . .
Fe6 Fe -0.00333(4) 0.07518(3) 0.22873(3) 0.01682(12) Uani 1 1 d . . . . .
P1 P 0.31972(7) 0.41688(5) 0.14557(5) 0.01183(18) Uani 1 1 d . . . . .
P2 P 0.44519(7) 0.13455(6) 0.19153(6) 0.01378(19) Uani 1 1 d . . . . .
O1 O 0.61953(18) 0.38998(16) 0.12054(16) 0.0206(6) Uani 1 1 d . . . . .
O2 O 0.50054(18) 0.43924(14) -0.03881(15) 0.0143(5) Uani 1 1 d . . . . .
O3 O 0.63536(19) 0.26644(16) 0.09927(17) 0.0221(6) Uani 1 1 d . . . . .
O4 O 0.45151(19) 0.31319(15) -0.02494(16) 0.0192(5) Uani 1 1 d . . . . .
C1 C 0.6704(3) 0.3253(2) 0.1120(2) 0.0162(7) Uani 1 1 d . . . . .
C2 C 0.7836(3) 0.3160(2) 0.1190(3) 0.0220(8) Uani 1 1 d . . . . .
H2A H 0.8095 0.3733 0.0960 0.033 Uiso 1 1 calc R U . . .
H2B H 0.8193 0.2818 0.0869 0.033 Uiso 1 1 calc R U . . .
H2C H 0.7951 0.2867 0.1787 0.033 Uiso 1 1 calc R U . . .
C3 C 0.4683(3) 0.3911(2) -0.0686(2) 0.0153(7) Uani 1 1 d . . . . .
C4 C 0.4466(3) 0.4281(2) -0.1597(2) 0.0187(8) Uani 1 1 d . . . . .
H4A H 0.4857 0.3930 -0.1896 0.028 Uiso 1 1 calc R U . . .
H4B H 0.4663 0.4876 -0.1871 0.028 Uiso 1 1 calc R U . . .
H4C H 0.3737 0.4277 -0.1618 0.028 Uiso 1 1 calc R U . . .
C5 C 0.3049(3) 0.3533(2) 0.2598(2) 0.0178(8) Uani 1 1 d . . . . .
H5A H 0.3379 0.2947 0.2687 0.021 Uiso 1 1 calc R U . . .
H5B H 0.3442 0.3793 0.2864 0.021 Uiso 1 1 calc R U . . .
C6 C 0.1987(3) 0.3426(3) 0.3090(2) 0.0239(9) Uani 1 1 d . . . . .
H6A H 0.1702 0.3975 0.3148 0.029 Uiso 1 1 calc R U . . .
H6B H 0.1529 0.3274 0.2781 0.029 Uiso 1 1 calc R U . . .
C7 C 0.2479(3) 0.5227(2) 0.1298(2) 0.0132(7) Uani 1 1 d . . . . .
H7A H 0.2595 0.5602 0.0690 0.016 Uiso 1 1 calc R U . . .
H7B H 0.1743 0.5136 0.1435 0.016 Uiso 1 1 calc R U . . .
C8 C 0.2736(3) 0.5715(2) 0.1817(2) 0.0166(7) Uani 1 1 d . . . . .
H8A H 0.2589 0.5365 0.2430 0.020 Uiso 1 1 calc R U . . .
H8B H 0.3471 0.5809 0.1694 0.020 Uiso 1 1 calc R U . . .
C9 C 0.2349(3) 0.3688(2) 0.1050(2) 0.0143(7) Uani 1 1 d . . . . .
H9A H 0.2668 0.3118 0.1064 0.017 Uiso 1 1 calc R U . . .
H9B H 0.1699 0.3590 0.1429 0.017 Uiso 1 1 calc R U . . .
C10 C 0.2121(3) 0.4255(2) 0.0141(2) 0.0144(7) Uani 1 1 d . . . . .
H10A H 0.1773 0.4815 0.0128 0.017 Uiso 1 1 calc R U . . .
H10B H 0.2771 0.4371 -0.0238 0.017 Uiso 1 1 calc R U . . .
C11 C 0.4834(3) 0.0481(2) 0.1510(2) 0.0148(7) Uani 1 1 d . . . . .
H11A H 0.4871 -0.0084 0.1992 0.018 Uiso 1 1 calc R U . . .
H11B H 0.4316 0.0471 0.1164 0.018 Uiso 1 1 calc R U . . .
C12 C 0.5872(3) 0.0619(2) 0.0970(2) 0.0166(7) Uani 1 1 d . . . . .
H12A H 0.5805 0.1144 0.0449 0.020 Uiso 1 1 calc R U . . .
H12B H 0.6361 0.0719 0.1290 0.020 Uiso 1 1 calc R U . . .
C13 C 0.5218(3) 0.0988(2) 0.2810(2) 0.0189(8) Uani 1 1 d . . . . .
H13A H 0.5014 0.0418 0.3224 0.023 Uiso 1 1 calc R U . . .
H13B H 0.5945 0.0915 0.2597 0.023 Uiso 1 1 calc R U . . .
C14 C 0.5101(3) 0.1613(2) 0.3262(2) 0.0225(8) Uani 1 1 d . . . . .
H14A H 0.5259 0.2195 0.2844 0.027 Uiso 1 1 calc R U . . .
H14B H 0.4386 0.1653 0.3517 0.027 Uiso 1 1 calc R U . . .
C15 C 0.3166(3) 0.1127(2) 0.2464(2) 0.0184(8) Uani 1 1 d . . . . .
H15A H 0.3209 0.0564 0.2947 0.022 Uiso 1 1 calc R U . . .
H15B H 0.2921 0.1575 0.2700 0.022 Uiso 1 1 calc R U . . .
C16 C 0.2367(3) 0.1103(2) 0.1925(2) 0.0164(7) Uani 1 1 d . . . . .
H16A H 0.2408 0.1607 0.1380 0.020 Uiso 1 1 calc R U . . .
H16B H 0.2501 0.0571 0.1803 0.020 Uiso 1 1 calc R U . . .
C17 C 0.2058(3) 0.2724(2) 0.3950(2) 0.0191(8) Uani 1 1 d . . . . .
C18 C 0.1828(3) 0.1854(3) 0.4213(3) 0.0302(10) Uani 1 1 d . . . . .
H18A H 0.1552 0.1603 0.3861 0.036 Uiso 1 1 calc R U . . .
C19 C 0.2046(4) 0.1402(3) 0.5061(3) 0.0376(11) Uani 1 1 d . . . . .
H19A H 0.1950 0.0779 0.5412 0.045 Uiso 1 1 calc R U . . .
C20 C 0.2419(3) 0.1984(3) 0.5320(3) 0.0349(11) Uani 1 1 d . . . . .
H20A H 0.2629 0.1848 0.5892 0.042 Uiso 1 1 calc R U . . .
C21 C 0.2431(3) 0.2804(3) 0.4636(2) 0.0221(8) Uani 1 1 d . . . . .
H21A H 0.2656 0.3343 0.4641 0.027 Uiso 1 1 calc R U . . .
C22 C -0.0276(3) 0.1932(3) 0.5760(3) 0.0371(11) Uani 1 1 d . . . . .
H22A H -0.0346 0.1313 0.6143 0.044 Uiso 1 1 calc R U . . .
C23 C 0.0050(3) 0.2568(3) 0.5976(3) 0.0338(10) Uani 1 1 d . . . . .
H23A H 0.0259 0.2479 0.6536 0.041 Uiso 1 1 calc R U . . .
C24 C 0.0047(3) 0.3354(3) 0.5255(3) 0.0366(11) Uani 1 1 d . . . . .
H24A H 0.0253 0.3916 0.5218 0.044 Uiso 1 1 calc R U . . .
C25 C -0.0291(3) 0.3201(3) 0.4595(3) 0.0417(12) Uani 1 1 d . . . . .
H25A H -0.0374 0.3635 0.4011 0.050 Uiso 1 1 calc R U . . .
C26 C -0.0489(3) 0.2317(3) 0.4914(3) 0.0434(12) Uani 1 1 d . . . . .
H26A H -0.0739 0.2020 0.4592 0.052 Uiso 1 1 calc R U . . .
C27 C 0.2114(3) 0.6577(2) 0.1600(2) 0.0143(7) Uani 1 1 d . . . . .
C28 C 0.1248(3) 0.6785(2) 0.2101(2) 0.0187(8) Uani 1 1 d . . . . .
H28A H 0.0960 0.6396 0.2677 0.022 Uiso 1 1 calc R U . . .
C29 C 0.0870(3) 0.7649(2) 0.1648(3) 0.0252(9) Uani 1 1 d . . . . .
H29A H 0.0270 0.7972 0.1849 0.030 Uiso 1 1 calc R U . . .
C30 C 0.1493(3) 0.7973(2) 0.0874(3) 0.0282(9) Uani 1 1 d . . . . .
H30A H 0.1410 0.8565 0.0425 0.034 Uiso 1 1 calc R U . . .
C31 C 0.2262(3) 0.7312(2) 0.0838(2) 0.0202(8) Uani 1 1 d . . . . .
H31A H 0.2816 0.7360 0.0361 0.024 Uiso 1 1 calc R U . . .
C32 C 0.3814(3) 0.7844(2) 0.1773(2) 0.0206(8) Uani 1 1 d . . . . .
H32A H 0.4386 0.7748 0.1360 0.025 Uiso 1 1 calc R U . . .
C33 C 0.3494(3) 0.7228(2) 0.2581(2) 0.0214(8) Uani 1 1 d . . . . .
H33A H 0.3802 0.6623 0.2846 0.026 Uiso 1 1 calc R U . . .
C34 C 0.2655(3) 0.7636(3) 0.2953(2) 0.0239(9) Uani 1 1 d . . . . .
H34A H 0.2265 0.7360 0.3523 0.029 Uiso 1 1 calc R U . . .
C35 C 0.2464(3) 0.8490(2) 0.2376(3) 0.0234(8) Uani 1 1 d . . . . .
H35A H 0.1912 0.8921 0.2464 0.028 Uiso 1 1 calc R U . . .
C36 C 0.3172(3) 0.8624(2) 0.1642(2) 0.0210(8) Uani 1 1 d . . . . .
H36A H 0.3213 0.9167 0.1122 0.025 Uiso 1 1 calc R U . . .
C37 C 0.1464(2) 0.3825(2) -0.0177(2) 0.0124(7) Uani 1 1 d . . . . .
C38 C 0.1794(3) 0.3208(2) -0.0555(2) 0.0147(7) Uani 1 1 d . . . . .
H38A H 0.2516 0.2991 -0.0670 0.018 Uiso 1 1 calc R U . . .
C39 C 0.0912(3) 0.2954(2) -0.0745(2) 0.0148(7) Uani 1 1 d . . . . .
H39A H 0.0909 0.2530 -0.1017 0.018 Uiso 1 1 calc R U . . .
C40 C 0.0041(3) 0.3413(2) -0.0483(2) 0.0159(7) Uani 1 1 d . . . . .
H40A H -0.0683 0.3371 -0.0539 0.019 Uiso 1 1 calc R U . . .
C41 C 0.0384(3) 0.3943(2) -0.0128(2) 0.0138(7) Uani 1 1 d . . . . .
H41A H -0.0061 0.4345 0.0104 0.017 Uiso 1 1 calc R U . . .
C42 C 0.1970(3) 0.4705(2) -0.2476(2) 0.0197(8) Uani 1 1 d . . . . .
H42A H 0.2653 0.4426 -0.2603 0.024 Uiso 1 1 calc R U . . .
C43 C 0.1782(3) 0.5326(2) -0.2103(2) 0.0221(8) Uani 1 1 d . . . . .
H43A H 0.2307 0.5568 -0.1925 0.026 Uiso 1 1 calc R U . . .
C44 C 0.0710(3) 0.5550(2) -0.2030(2) 0.0261(9) Uani 1 1 d . . . . .
H44A H 0.0348 0.5978 -0.1792 0.031 Uiso 1 1 calc R U . . .
C45 C 0.0250(3) 0.5055(2) -0.2356(2) 0.0245(9) Uani 1 1 d . . . . .
H45A H -0.0495 0.5073 -0.2386 0.029 Uiso 1 1 calc R U . . .
C46 C 0.1025(3) 0.4536(2) -0.2634(2) 0.0204(8) Uani 1 1 d . . . . .
H46A H 0.0926 0.4122 -0.2893 0.025 Uiso 1 1 calc R U . . .
C47 C 0.6295(3) -0.0130(2) 0.0724(2) 0.0144(7) Uani 1 1 d . . . . .
C48 C 0.5722(3) -0.0734(2) 0.0626(2) 0.0155(7) Uani 1 1 d . . . . .
H48A H 0.4963 -0.0738 0.0720 0.019 Uiso 1 1 calc R U . . .
C49 C 0.6420(3) -0.1330(2) 0.0376(2) 0.0172(8) Uani 1 1 d . . . . .
H49A H 0.6236 -0.1826 0.0264 0.021 Uiso 1 1 calc R U . . .
C50 C 0.7422(3) -0.1100(2) 0.0315(2) 0.0196(8) Uani 1 1 d . . . . .
H50A H 0.8067 -0.1407 0.0154 0.024 Uiso 1 1 calc R U . . .
C51 C 0.7347(3) -0.0362(2) 0.0531(2) 0.0186(8) Uani 1 1 d . . . . .
H51A H 0.7932 -0.0060 0.0549 0.022 Uiso 1 1 calc R U . . .
C52 C 0.6603(3) -0.1327(2) 0.2688(2) 0.0215(8) Uani 1 1 d . . . . .
H52A H 0.6493 -0.0794 0.2821 0.026 Uiso 1 1 calc R U . . .
C53 C 0.7564(3) -0.1738(2) 0.2496(2) 0.0188(8) Uani 1 1 d . . . . .
H53A H 0.8249 -0.1544 0.2466 0.023 Uiso 1 1 calc R U . . .
C54 C 0.7367(3) -0.2472(2) 0.2349(2) 0.0191(8) Uani 1 1 d . . . . .
H54A H 0.7895 -0.2879 0.2190 0.023 Uiso 1 1 calc R U . . .
C55 C 0.6298(3) -0.2522(2) 0.2456(2) 0.0201(8) Uani 1 1 d . . . . .
H55A H 0.5942 -0.2969 0.2386 0.024 Uiso 1 1 calc R U . . .
C56 C 0.5823(3) -0.1819(2) 0.2667(2) 0.0207(8) Uani 1 1 d . . . . .
H56A H 0.5073 -0.1686 0.2775 0.025 Uiso 1 1 calc R U . . .
C57 C 0.5792(3) 0.1332(2) 0.3943(2) 0.0220(8) Uani 1 1 d . . . . .
C58 C 0.6870(3) 0.1330(3) 0.3819(3) 0.0311(10) Uani 1 1 d . . . . .
H58A H 0.7307 0.1508 0.3260 0.037 Uiso 1 1 calc R U . . .
C59 C 0.7218(4) 0.1042(3) 0.4622(3) 0.0389(12) Uani 1 1 d . . . . .
H59A H 0.7943 0.0978 0.4733 0.047 Uiso 1 1 calc R U . . .
C60 C 0.6366(4) 0.0859(3) 0.5239(3) 0.0423(13) Uani 1 1 d . . . . .
H60A H 0.6380 0.0643 0.5865 0.051 Uiso 1 1 calc R U . . .
C61 C 0.5482(3) 0.1031(3) 0.4823(3) 0.0318(10) Uani 1 1 d . . . . .
H61A H 0.4765 0.0961 0.5103 0.038 Uiso 1 1 calc R U . . .
C62 C 0.6055(5) 0.3375(4) 0.3577(3) 0.042(2) Uani 0.7 1 d G . P A 1
H62A H 0.5959 0.3555 0.2967 0.051 Uiso 0.7 1 calc R U P A 1
C63 C 0.5271(3) 0.3193(4) 0.4269(4) 0.037(2) Uani 0.7 1 d G . P A 1
H63A H 0.4524 0.3237 0.4231 0.044 Uiso 0.7 1 calc R U P A 1
C64 C 0.5733(4) 0.2948(3) 0.5024(3) 0.044(2) Uani 0.7 1 d G . P A 1
H64A H 0.5368 0.2794 0.5610 0.053 Uiso 0.7 1 calc R U P A 1
C65 C 0.6802(4) 0.2979(3) 0.4798(3) 0.0215(13) Uani 0.7 1 d G . P A 1
H65A H 0.7324 0.2838 0.5198 0.026 Uiso 0.7 1 calc R U P A 1
C66 C 0.7002(3) 0.3243(3) 0.3903(3) 0.0305(15) Uani 0.7 1 d G . P A 1
H66A H 0.7689 0.3308 0.3565 0.037 Uiso 0.7 1 calc R U P A 1
C62A C 0.5230(11) 0.3211(13) 0.4037(9) 0.043(6) Uiso 0.3 1 d G . P A 2
H62B H 0.4657 0.3290 0.3698 0.052 Uiso 0.3 1 calc R U P A 2
C63A C 0.5173(9) 0.2854(9) 0.4935(9) 0.033(4) Uiso 0.3 1 d G . P A 2
H63B H 0.4551 0.2643 0.5339 0.040 Uiso 0.3 1 calc R U P A 2
C64A C 0.6161(12) 0.2820(10) 0.5159(8) 0.048(6) Uiso 0.3 1 d G . P A 2
H64B H 0.6351 0.2604 0.5748 0.058 Uiso 0.3 1 calc R U P A 2
C65A C 0.6829(8) 0.3156(10) 0.4399(11) 0.044(5) Uiso 0.3 1 d G . P A 2
H65B H 0.7570 0.3227 0.4359 0.052 Uiso 0.3 1 calc R U P A 2
C66A C 0.6253(13) 0.3397(12) 0.3706(7) 0.041(6) Uiso 0.3 1 d G . P A 2
H66B H 0.6522 0.3652 0.3092 0.049 Uiso 0.3 1 calc R U P A 2
C67 C 0.1322(3) 0.1123(2) 0.2401(2) 0.0157(7) Uani 1 1 d . . . . .
C68 C 0.0959(3) 0.0450(2) 0.3166(2) 0.0208(8) Uani 1 1 d . . . . .
H68A H 0.1326 -0.0129 0.3443 0.025 Uiso 1 1 calc R U . . .
C69 C -0.0025(3) 0.0748(3) 0.3463(3) 0.0266(9) Uani 1 1 d . . . . .
H69A H -0.0465 0.0413 0.3987 0.032 Uiso 1 1 calc R U . . .
C70 C -0.0267(3) 0.1600(3) 0.2889(3) 0.0278(9) Uani 1 1 d . . . . .
H70A H -0.0910 0.1968 0.2935 0.033 Uiso 1 1 calc R U . . .
C71 C 0.0550(3) 0.1833(2) 0.2238(3) 0.0217(8) Uani 1 1 d . . . . .
H71A H 0.0583 0.2395 0.1740 0.026 Uiso 1 1 calc R U . . .
C72 C 0.0238(3) 0.0272(3) 0.1350(3) 0.0271(9) Uani 1 1 d . . . . .
H72A H 0.0914 0.0198 0.1029 0.033 Uiso 1 1 calc R U . . .
C73 C -0.0198(3) -0.0344(2) 0.2104(3) 0.0248(9) Uani 1 1 d . . . . .
H73A H 0.0122 -0.0934 0.2417 0.030 Uiso 1 1 calc R U . . .
C74 C -0.1160(3) 0.0012(2) 0.2357(3) 0.0262(9) Uani 1 1 d . . . . .
H74A H -0.1638 -0.0282 0.2871 0.031 Uiso 1 1 calc R U . . .
C75 C -0.1324(3) 0.0854(3) 0.1746(3) 0.0293(10) Uani 1 1 d . . . . .
H75A H -0.1939 0.1264 0.1755 0.035 Uiso 1 1 calc R U . . .
C76 C -0.0466(3) 0.1023(3) 0.1125(3) 0.0308(10) Uani 1 1 d . . . . .
H76A H -0.0369 0.1570 0.0617 0.037 Uiso 1 1 calc R U . . .
O1S O 0.3191(2) 0.49444(19) 0.39813(18) 0.0352(7) Uani 1 1 d . . . . .
C1S C 0.2203(4) 0.5152(3) 0.4332(3) 0.0400(11) Uani 1 1 d . . . . .
H1SA H 0.1685 0.4877 0.4194 0.048 Uiso 1 1 calc R U . . .
H1SB H 0.2035 0.5785 0.4105 0.048 Uiso 1 1 calc R U . . .
C2S C 0.2227(4) 0.4808(3) 0.5290(3) 0.0424(12) Uani 1 1 d . . . . .
H2SA H 0.1909 0.4253 0.5575 0.051 Uiso 1 1 calc R U . . .
H2SB H 0.1867 0.5228 0.5529 0.051 Uiso 1 1 calc R U . . .
C3S C 0.3365(4) 0.4683(3) 0.5390(3) 0.0413(12) Uani 1 1 d . . . . .
H3SA H 0.3523 0.5003 0.5722 0.050 Uiso 1 1 calc R U . . .
H3SB H 0.3589 0.4064 0.5672 0.050 Uiso 1 1 calc R U . . .
C4S C 0.3870(4) 0.5050(3) 0.4482(3) 0.0351(10) Uani 1 1 d . . . . .
H4SA H 0.3971 0.5669 0.4309 0.042 Uiso 1 1 calc R U . . .
H4SB H 0.4540 0.4733 0.4421 0.042 Uiso 1 1 calc R U . . .

loop_
_atom_site_aniso_label
_atom_site_aniso_U_11
_atom_site_aniso_U_22
_atom_site_aniso_U_33
_atom_site_aniso_U_23
_atom_site_aniso_U_13
_atom_site_aniso_U_12
Cu1 0.0122(2) 0.0119(2) 0.0182(2) -0.00729(17) -0.00158(17) -0.00089(16)
Cu2 0.0176(2) 0.0121(2) 0.0202(2) -0.00590(18) -0.00013(18) -0.00259(17)
Fe1 0.0236(3) 0.0230(3) 0.0143(3) -0.0033(2) 0.0000(2) -0.0056(2)
Fe2 0.0152(3) 0.0152(3) 0.0162(3) -0.0086(2) -0.0038(2) -0.00304(19)
Fe3 0.0124(3) 0.0132(2) 0.0131(3) -0.0044(2) -0.0023(2) -0.00014(19)
Fe4 0.0148(3) 0.0121(2) 0.0125(2) -0.0046(2) -0.0035(2) -0.00115(19)
Fe5 0.0240(3) 0.0207(3) 0.0208(3) -0.0075(2) -0.0087(2) -0.0030(2)
Fe6 0.0149(3) 0.0163(3) 0.0207(3) -0.0070(2) -0.0030(2) -0.0051(2)
P1 0.0131(4) 0.0113(4) 0.0113(4) -0.0037(3) -0.0020(3) -0.0031(3)
P2 0.0125(4) 0.0146(4) 0.0151(5) -0.0062(4) -0.0021(4) -0.0021(3)
O1 0.0173(13) 0.0180(13) 0.0300(15) -0.0125(12) -0.0091(11) 0.0056(10)
O2 0.0176(13) 0.0104(12) 0.0163(13) -0.0063(10) -0.0002(10) -0.0035(9)
O3 0.0169(13) 0.0172(13) 0.0353(16) -0.0138(12) -0.0001(12) -0.0029(10)
O4 0.0276(15) 0.0112(12) 0.0211(14) -0.0061(10) -0.0057(11) -0.0057(10)
C1 0.0152(18) 0.0153(18) 0.0138(17) -0.0019(14) -0.0004(14) -0.0001(14)
C2 0.0128(18) 0.0206(19) 0.035(2) -0.0135(17) -0.0052(16) 0.0017(14)
C3 0.0120(17) 0.0181(18) 0.0187(18) -0.0103(15) -0.0001(14) -0.0019(13)
C4 0.0192(19) 0.0228(19) 0.0167(18) -0.0102(16) -0.0037(15) 0.0000(15)
C5 0.0204(19) 0.0195(18) 0.0125(17) -0.0040(15) -0.0028(15) -0.0041(14)
C6 0.018(2) 0.032(2) 0.0152(19) -0.0040(17) -0.0003(15) 0.0004(16)
C7 0.0129(17) 0.0136(17) 0.0143(17) -0.0064(14) -0.0016(14) -0.0013(13)
C8 0.0159(18) 0.0173(18) 0.0219(19) -0.0126(15) -0.0047(15) -0.0002(14)
C9 0.0182(18) 0.0103(16) 0.0162(18) -0.0059(14) -0.0025(14) -0.0039(13)
C10 0.0147(17) 0.0155(17) 0.0147(18) -0.0062(14) -0.0028(14) -0.0038(13)
C11 0.0179(18) 0.0099(16) 0.0165(18) -0.0042(14) -0.0021(14) -0.0032(13)
C12 0.0183(19) 0.0115(17) 0.0199(19) -0.0066(14) -0.0007(15) -0.0008(14)
C13 0.0160(18) 0.0212(19) 0.0210(19) -0.0085(16) -0.0053(15) -0.0009(14)
C14 0.025(2) 0.024(2) 0.024(2) -0.0129(17) -0.0105(17) 0.0022(16)
C15 0.0154(18) 0.0237(19) 0.0152(18) -0.0060(15) -0.0003(14) -0.0052(14)
C16 0.0149(18) 0.0179(18) 0.0173(18) -0.0073(15) -0.0022(14) -0.0016(14)
C17 0.0186(19) 0.0228(19) 0.0133(18) -0.0044(15) 0.0001(15) -0.0029(15)
C18 0.038(3) 0.030(2) 0.024(2) -0.0142(18) 0.0100(19) -0.0102(19)
C19 0.047(3) 0.020(2) 0.033(3) -0.0038(19) 0.015(2) -0.0024(19)
C20 0.028(2) 0.050(3) 0.013(2) -0.0018(19) -0.0015(17) 0.008(2)
C21 0.0178(19) 0.030(2) 0.0193(19) -0.0101(17) -0.0038(16) -0.0012(16)
C22 0.032(3) 0.041(3) 0.033(3) -0.011(2) 0.013(2) -0.018(2)
C23 0.030(2) 0.042(3) 0.027(2) -0.014(2) 0.0071(19) -0.0020(19)
C24 0.025(2) 0.032(2) 0.046(3) -0.013(2) 0.010(2) -0.0034(18)
C25 0.024(2) 0.054(3) 0.029(3) 0.000(2) 0.0007(19) 0.003(2)
C26 0.026(2) 0.066(3) 0.044(3) -0.025(3) 0.002(2) -0.018(2)
C27 0.0145(17) 0.0184(18) 0.0153(17) -0.0114(15) -0.0017(14) -0.0039(13)
C28 0.0148(18) 0.0212(19) 0.026(2) -0.0142(16) -0.0019(15) -0.0046(14)
C29 0.021(2) 0.027(2) 0.040(2) -0.0235(19) -0.0125(18) 0.0017(16)
C30 0.043(3) 0.0156(19) 0.034(2) -0.0122(17) -0.022(2) -0.0013(17)
C31 0.029(2) 0.0217(19) 0.0150(18) -0.0095(15) -0.0038(16) -0.0097(16)
C32 0.0168(19) 0.023(2) 0.026(2) -0.0109(17) -0.0050(16) -0.0049(15)
C33 0.0193(19) 0.024(2) 0.024(2) -0.0096(17) -0.0081(16) -0.0031(15)
C34 0.028(2) 0.032(2) 0.020(2) -0.0147(17) -0.0059(17) -0.0081(17)
C35 0.022(2) 0.024(2) 0.034(2) -0.0202(18) -0.0068(17) -0.0035(16)
C36 0.022(2) 0.0167(19) 0.028(2) -0.0100(16) -0.0073(16) -0.0060(15)
C37 0.0117(17) 0.0126(16) 0.0134(17) -0.0053(14) -0.0021(13) -0.0008(13)
C38 0.0145(18) 0.0123(17) 0.0174(18) -0.0052(14) -0.0045(14) 0.0002(13)
C39 0.0187(18) 0.0126(17) 0.0158(18) -0.0080(14) -0.0010(14) -0.0034(13)
C40 0.0132(17) 0.0159(18) 0.0185(18) -0.0058(15) -0.0033(14) -0.0015(13)
C41 0.0144(17) 0.0120(16) 0.0141(17) -0.0045(14) 0.0011(14) -0.0025(13)
C42 0.0157(19) 0.023(2) 0.0155(18) -0.0041(15) 0.0019(15) -0.0003(15)
C43 0.027(2) 0.0180(19) 0.0164(19) -0.0009(15) -0.0012(16) -0.0068(15)
C44 0.032(2) 0.0143(19) 0.021(2) -0.0002(16) 0.0023(17) 0.0047(16)
C45 0.0175(19) 0.027(2) 0.0159(19) 0.0044(16) -0.0060(15) 0.0054(16)
C46 0.022(2) 0.024(2) 0.0125(18) -0.0040(15) -0.0041(15) -0.0018(15)
C47 0.0190(18) 0.0115(17) 0.0117(17) -0.0029(14) -0.0027(14) -0.0015(13)
C48 0.0210(19) 0.0123(17) 0.0128(17) -0.0026(14) -0.0064(14) -0.0011(14)
C49 0.027(2) 0.0131(17) 0.0130(17) -0.0065(14) -0.0074(15) 0.0031(14)
C50 0.024(2) 0.0189(19) 0.0118(18) -0.0038(15) 0.0018(15) -0.0004(15)
C51 0.0198(19) 0.0144(18) 0.0181(19) -0.0037(15) 0.0010(15) -0.0015(14)
C52 0.031(2) 0.0208(19) 0.0149(18) -0.0095(16) -0.0067(16) 0.0035(16)
C53 0.0202(19) 0.0209(19) 0.0176(19) -0.0073(15) -0.0094(15) -0.0008(15)
C54 0.025(2) 0.0147(18) 0.0160(18) -0.0037(15) -0.0063(15) 0.0026(15)
C55 0.025(2) 0.0170(18) 0.0135(18) 0.0007(15) -0.0034(15) -0.0059(15)
C56 0.0181(19) 0.022(2) 0.0152(18) -0.0013(15) -0.0016(15) 0.0008(15)
C57 0.021(2) 0.023(2) 0.024(2) -0.0091(16) -0.0074(16) -0.0012(15)
C58 0.024(2) 0.037(2) 0.040(3) -0.024(2) -0.0050(19) -0.0018(18)
C59 0.036(3) 0.034(3) 0.060(3) -0.026(2) -0.029(2) 0.009(2)
C60 0.064(3) 0.027(2) 0.033(3) 0.0039(19) -0.026(2) -0.017(2)
C61 0.039(3) 0.032(2) 0.023(2) -0.0032(18) -0.0064(19) -0.0193(19)
C62 0.054(5) 0.023(4) 0.051(5) -0.007(3) -0.029(4) -0.003(3)
C63 0.032(4) 0.025(4) 0.059(6) -0.021(4) -0.018(4) 0.012(3)
C64 0.051(6) 0.034(4) 0.055(5) -0.034(4) 0.020(4) -0.007(4)
C65 0.038(4) 0.022(3) 0.010(3) -0.007(2) -0.005(2) -0.014(2)
C66 0.051(4) 0.021(3) 0.019(3) -0.001(2) -0.008(3) -0.018(3)
C67 0.0135(17) 0.0173(18) 0.0187(18) -0.0074(15) -0.0033(14) -0.0058(13)
C68 0.0187(19) 0.025(2) 0.0190(19) -0.0072(16) -0.0034(15) -0.0059(15)
C69 0.020(2) 0.043(3) 0.023(2) -0.0185(19) 0.0026(16) -0.0120(18)
C70 0.016(2) 0.034(2) 0.044(3) -0.026(2) -0.0028(18) -0.0013(16)
C71 0.020(2) 0.0160(18) 0.033(2) -0.0114(17) -0.0079(17) -0.0024(14)
C72 0.024(2) 0.039(2) 0.028(2) -0.0210(19) -0.0033(18) -0.0090(18)
C73 0.025(2) 0.021(2) 0.032(2) -0.0117(17) -0.0071(18) -0.0037(16)
C74 0.023(2) 0.025(2) 0.038(2) -0.0163(19) -0.0007(18) -0.0139(16)
C75 0.022(2) 0.029(2) 0.044(3) -0.016(2) -0.0147(19) -0.0036(17)
C76 0.039(3) 0.030(2) 0.025(2) -0.0052(18) -0.0143(19) -0.0125(19)
O1S 0.0438(19) 0.0382(18) 0.0267(16) -0.0162(14) -0.0027(14) -0.0032(14)
C1S 0.047(3) 0.036(3) 0.036(3) -0.012(2) -0.005(2) -0.002(2)
C2S 0.052(3) 0.043(3) 0.036(3) -0.021(2) 0.004(2) -0.005(2)
C3S 0.056(3) 0.039(3) 0.032(3) -0.015(2) -0.007(2) -0.007(2)
C4S 0.044(3) 0.029(2) 0.035(3) -0.015(2) -0.008(2) -0.002(2)

loop_
_atom_type_symbol
_atom_type_description
_atom_type_scat_dispersion_real
_atom_type_scat_dispersion_imag
_atom_type_scat_source
C C 0.0033 0.0016 'International Tables Vol C Tables 4.2.6.8 and 6.1.1.4'
H H 0.0000 0.0000 'International Tables Vol C Tables 4.2.6.8 and 6.1.1.4'
O O 0.0106 0.0060 'International Tables Vol C Tables 4.2.6.8 and 6.1.1.4'
P P 0.1023 0.0942 'International Tables Vol C Tables 4.2.6.8 and 6.1.1.4'
Fe Fe 0.3463 0.8444 'International Tables Vol C Tables 4.2.6.8 and 6.1.1.4'
Cu Cu 0.3201 1.2651 'International Tables Vol C Tables 4.2.6.8 and 6.1.1.4'

loop_
_geom_angle_atom_site_label_1
_geom_angle_atom_site_label_2
_geom_angle_atom_site_label_3
_geom_angle
_geom_angle_site_symmetry_1
_geom_angle_site_symmetry_3
O1 Cu1 O2 99.83(10) . .
O1 Cu1 P1 143.60(9) . .
O2 Cu1 P1 113.65(7) . .
O1 Cu1 O2 92.96(10) . 2_665
O2 Cu1 O2 82.88(9) . 2_665
P1 Cu1 O2 104.57(7) . 2_665
O1 Cu1 Cu2 84.35(7) . .
O2 Cu1 Cu2 74.46(6) . .
P1 Cu1 Cu2 90.97(4) . .
O2 Cu1 Cu2 156.31(7) 2_665 .
O4 Cu2 O3 111.17(11) . .
O4 Cu2 P2 130.44(8) . .
O3 Cu2 P2 106.33(8) . .
O4 Cu2 Cu1 86.42(7) . .
O3 Cu2 Cu1 78.86(7) . .
P2 Cu2 Cu1 132.56(4) . .
C26 Fe1 C22 40.63(19) . .
C26 Fe1 C17 123.23(18) . .
C22 Fe1 C17 160.25(17) . .
C26 Fe1 C18 106.28(19) . .
C22 Fe1 C18 123.74(18) . .
C17 Fe1 C18 40.90(15) . .
C26 Fe1 C25 40.9(2) . .
C22 Fe1 C25 68.60(19) . .
C17 Fe1 C25 106.39(17) . .
C18 Fe1 C25 120.1(2) . .
C26 Fe1 C19 120.4(2) . .
C22 Fe1 C19 107.42(19) . .
C17 Fe1 C19 68.85(16) . .
C18 Fe1 C19 40.77(17) . .
C25 Fe1 C19 155.7(2) . .
C26 Fe1 C21 160.77(18) . .
C22 Fe1 C21 157.60(18) . .
C17 Fe1 C21 40.77(15) . .
C18 Fe1 C21 68.38(16) . .
C25 Fe1 C21 124.44(18) . .
C19 Fe1 C21 68.39(17) . .
C26 Fe1 C20 156.2(2) . .
C22 Fe1 C20 121.86(19) . .
C17 Fe1 C20 68.63(16) . .
C18 Fe1 C20 68.10(18) . .
C25 Fe1 C20 162.2(2) . .
C19 Fe1 C20 40.24(19) . .
C21 Fe1 C20 40.79(16) . .
C26 Fe1 C24 68.4(2) . .
C22 Fe1 C24 68.34(18) . .
C17 Fe1 C24 121.08(16) . .
C18 Fe1 C24 156.04(19) . .
C25 Fe1 C24 40.6(2) . .
C19 Fe1 C24 162.2(2) . .
C21 Fe1 C24 108.54(17) . .
C20 Fe1 C24 126.1(2) . .
C26 Fe1 C23 68.1(2) . .
C22 Fe1 C23 40.43(18) . .
C17 Fe1 C23 157.27(17) . .
C18 Fe1 C23 161.11(17) . .
C25 Fe1 C23 68.29(19) . .
C19 Fe1 C23 125.15(18) . .
C21 Fe1 C23 122.76(17) . .
C20 Fe1 C23 109.29(18) . .
C24 Fe1 C23 40.58(17) . .
C33 Fe2 C30 164.20(17) . .
C33 Fe2 C31 125.47(16) . .
C30 Fe2 C31 41.04(15) . .
C33 Fe2 C32 40.84(15) . .
C30 Fe2 C32 126.72(17) . .
C31 Fe2 C32 105.45(16) . .
C33 Fe2 C34 41.31(15) . .
C30 Fe2 C34 153.27(17) . .
C31 Fe2 C34 165.09(16) . .
C32 Fe2 C34 68.68(16) . .
C33 Fe2 C29 153.14(16) . .
C30 Fe2 C29 40.45(17) . .
C31 Fe2 C29 68.53(16) . .
C32 Fe2 C29 165.71(16) . .
C34 Fe2 C29 120.30(17) . .
C33 Fe2 C27 105.85(15) . .
C30 Fe2 C27 68.88(15) . .
C31 Fe2 C27 40.79(14) . .
C32 Fe2 C27 115.76(15) . .
C34 Fe2 C27 128.11(15) . .
C29 Fe2 C27 68.77(14) . .
C33 Fe2 C36 69.05(15) . .
C30 Fe2 C36 107.65(16) . .
C31 Fe2 C36 116.87(15) . .
C32 Fe2 C36 41.07(15) . .
C34 Fe2 C36 68.35(16) . .
C29 Fe2 C36 128.83(15) . .
C27 Fe2 C36 150.12(15) . .
C33 Fe2 C28 117.93(16) . .
C30 Fe2 C28 68.46(16) . .
C31 Fe2 C28 68.43(15) . .
C32 Fe2 C28 150.60(15) . .
C34 Fe2 C28 109.53(16) . .
C29 Fe2 C28 40.84(15) . .
C27 Fe2 C28 40.74(14) . .
C36 Fe2 C28 167.72(15) . .
C33 Fe2 C35 68.92(16) . .
C30 Fe2 C35 119.29(16) . .
C31 Fe2 C35 151.79(16) . .
C32 Fe2 C35 68.54(15) . .
C34 Fe2 C35 40.42(16) . .
C29 Fe2 C35 110.24(15) . .
C27 Fe2 C35 167.12(15) . .
C36 Fe2 C35 40.48(15) . .
C28 Fe2 C35 130.24(15) . .
C38 Fe3 C45 162.75(15) . .
C38 Fe3 C39 41.05(13) . .
C45 Fe3 C39 126.00(16) . .
C38 Fe3 C37 40.78(13) . .
C45 Fe3 C37 155.70(15) . .
C39 Fe3 C37 68.80(13) . .
C38 Fe3 C42 106.63(15) . .
C45 Fe3 C42 67.90(15) . .
C39 Fe3 C42 119.41(14) . .
C37 Fe3 C42 125.04(15) . .
C38 Fe3 C44 154.37(16) . .
C45 Fe3 C44 40.59(16) . .
C39 Fe3 C44 163.75(16) . .
C37 Fe3 C44 120.37(15) . .
C42 Fe3 C44 67.99(15) . .
C38 Fe3 C43 118.91(15) . .
C45 Fe3 C43 68.26(16) . .
C39 Fe3 C43 153.73(15) . .
C37 Fe3 C43 107.24(15) . .
C42 Fe3 C43 40.24(15) . .
C44 Fe3 C43 40.74(16) . .
C38 Fe3 C46 125.08(15) . .
C45 Fe3 C46 40.31(15) . .
C39 Fe3 C46 107.34(15) . .
C37 Fe3 C46 162.23(14) . .
C42 Fe3 C46 40.48(14) . .
C44 Fe3 C46 68.09(16) . .
C43 Fe3 C46 68.08(15) . .
C38 Fe3 C40 68.62(14) . .
C45 Fe3 C40 108.83(15) . .
C39 Fe3 C40 40.55(13) . .
C37 Fe3 C40 68.66(14) . .
C42 Fe3 C40 154.51(14) . .
C44 Fe3 C40 127.07(15) . .
C43 Fe3 C40 164.25(15) . .
C46 Fe3 C40 120.45(15) . .
C38 Fe3 C41 68.15(14) . .
C45 Fe3 C41 121.78(15) . .
C39 Fe3 C41 68.12(13) . .
C37 Fe3 C41 40.53(13) . .
C42 Fe3 C41 162.91(14) . .
C44 Fe3 C41 109.22(15) . .
C43 Fe3 C41 126.68(14) . .
C46 Fe3 C41 155.74(14) . .
C40 Fe3 C41 40.56(13) . .
C52 Fe4 C53 41.03(15) . .
C52 Fe4 C56 41.13(15) . .
C53 Fe4 C56 68.81(16) . .
C52 Fe4 C48 127.02(15) . .
C53 Fe4 C48 165.67(14) . .
C56 Fe4 C48 107.08(15) . .
C52 Fe4 C54 68.69(15) . .
C53 Fe4 C54 40.80(14) . .
C56 Fe4 C54 68.15(15) . .
C48 Fe4 C54 151.86(14) . .
C52 Fe4 C49 166.17(15) . .
C53 Fe4 C49 152.23(15) . .
C56 Fe4 C49 128.69(16) . .
C48 Fe4 C49 40.72(14) . .
C54 Fe4 C49 119.40(14) . .
C52 Fe4 C51 116.38(16) . .
C53 Fe4 C51 107.83(15) . .
C56 Fe4 C51 149.91(15) . .
C48 Fe4 C51 68.41(15) . .
C54 Fe4 C51 129.84(15) . .
C49 Fe4 C51 68.29(15) . .
C52 Fe4 C47 105.82(15) . .
C53 Fe4 C47 127.43(14) . .
C56 Fe4 C47 116.17(14) . .
C48 Fe4 C47 40.86(13) . .
C54 Fe4 C47 166.86(14) . .
C49 Fe4 C47 68.63(14) . .
C51 Fe4 C47 40.70(14) . .
C52 Fe4 C50 150.84(16) . .
C53 Fe4 C50 118.48(16) . .
C56 Fe4 C50 167.55(15) . .
C48 Fe4 C50 68.34(15) . .
C54 Fe4 C50 110.05(15) . .
C49 Fe4 C50 40.48(15) . .
C51 Fe4 C50 40.63(14) . .
C47 Fe4 C50 68.54(14) . .
C52 Fe4 C55 68.74(15) . .
C53 Fe4 C55 68.59(15) . .
C56 Fe4 C55 40.41(15) . .
C48 Fe4 C55 117.81(15) . .
C54 Fe4 C55 40.44(15) . .
C49 Fe4 C55 109.37(15) . .
C51 Fe4 C55 168.38(15) . .
C47 Fe4 C55 150.22(15) . .
C50 Fe4 C55 130.35(15) . .
C65A Fe5 C64A 41.6(3) . .
C65A Fe5 C60 132.1(5) . .
C64A Fe5 C60 106.4(4) . .
C64 Fe5 C60 114.2(2) . .
C64 Fe5 C63 41.05(10) . .
C60 Fe5 C63 139.3(2) . .
C65A Fe5 C66A 41.4(3) . .
C64A Fe5 C66A 69.3(4) . .
C60 Fe5 C66A 173.3(5) . .
C65A Fe5 C59 116.2(4) . .
C64A Fe5 C59 121.9(4) . .
C64 Fe5 C59 138.4(2) . .
C60 Fe5 C59 40.5(2) . .
C63 Fe5 C59 179.5(2) . .
C66A Fe5 C59 137.0(5) . .
C65A Fe5 C57 155.4(5) . .
C64A Fe5 C57 158.5(5) . .
C64 Fe5 C57 143.7(2) . .
C60 Fe5 C57 68.33(17) . .
C63 Fe5 C57 111.89(19) . .
C66A Fe5 C57 117.6(5) . .
C59 Fe5 C57 68.51(16) . .
C65A Fe5 C58 126.3(4) . .
C64A Fe5 C58 158.6(4) . .
C64 Fe5 C58 175.19(19) . .
C60 Fe5 C58 68.1(2) . .
C63 Fe5 C58 139.9(2) . .
C66A Fe5 C58 113.9(4) . .
C59 Fe5 C58 40.57(17) . .
C57 Fe5 C58 40.74(15) . .
C65A Fe5 C61 163.6(5) . .
C64A Fe5 C61 122.1(5) . .
C64 Fe5 C61 116.49(19) . .
C60 Fe5 C61 40.66(17) . .
C63 Fe5 C61 111.8(2) . .
C66A Fe5 C61 145.9(5) . .
C59 Fe5 C61 68.26(19) . .
C57 Fe5 C61 40.45(16) . .
C58 Fe5 C61 68.09(18) . .
C64 Fe5 C65 40.81(8) . .
C60 Fe5 C65 116.35(17) . .
C63 Fe5 C65 68.51(12) . .
C59 Fe5 C65 111.14(18) . .
C57 Fe5 C65 172.87(18) . .
C58 Fe5 C65 134.51(19) . .
C61 Fe5 C65 146.55(18) . .
C64 Fe5 C62 68.39(13) . .
C60 Fe5 C62 175.81(19) . .
C63 Fe5 C62 40.54(11) . .
C59 Fe5 C62 139.8(2) . .
C57 Fe5 C62 107.59(18) . .
C58 Fe5 C62 109.7(2) . .
C61 Fe5 C62 135.47(19) . .
C65 Fe5 C62 67.80(11) . .
C69 Fe6 C76 160.86(18) . .
C69 Fe6 C68 41.09(15) . .
C76 Fe6 C68 156.48(17) . .
C69 Fe6 C73 121.86(17) . .
C76 Fe6 C73 68.03(16) . .
C68 Fe6 C73 108.38(16) . .
C69 Fe6 C74 107.66(17) . .
C76 Fe6 C74 68.20(17) . .
C68 Fe6 C74 125.25(16) . .
C73 Fe6 C74 40.65(16) . .
C69 Fe6 C72 156.70(17) . .
C76 Fe6 C72 40.99(17) . .
C68 Fe6 C72 121.12(17) . .
C73 Fe6 C72 40.21(16) . .
C74 Fe6 C72 68.38(16) . .
C69 Fe6 C75 124.34(17) . .
C76 Fe6 C75 40.51(17) . .
C68 Fe6 C75 161.76(16) . .
C73 Fe6 C75 67.96(16) . .
C74 Fe6 C75 40.38(16) . .
C72 Fe6 C75 68.47(17) . .
C69 Fe6 C70 40.72(17) . .
C76 Fe6 C70 123.99(18) . .
C68 Fe6 C70 68.75(16) . .
C73 Fe6 C70 156.72(16) . .
C74 Fe6 C70 120.84(16) . .
C72 Fe6 C70 161.31(17) . .
C75 Fe6 C70 107.13(17) . .
C69 Fe6 C71 68.22(16) . .
C76 Fe6 C71 107.34(16) . .
C68 Fe6 C71 68.53(15) . .
C73 Fe6 C71 162.09(16) . .
C74 Fe6 C71 155.52(16) . .
C72 Fe6 C71 125.05(16) . .
C75 Fe6 C71 120.57(16) . .
C70 Fe6 C71 40.24(15) . .
C69 Fe6 C67 68.82(15) . .
C76 Fe6 C67 120.90(16) . .
C68 Fe6 C67 40.75(14) . .
C73 Fe6 C67 125.20(15) . .
C74 Fe6 C67 162.17(15) . .
C72 Fe6 C67 107.53(15) . .
C75 Fe6 C67 156.00(16) . .
C70 Fe6 C67 68.67(15) . .
C71 Fe6 C67 41.01(14) . .
C5 P1 C9 103.22(16) . .
C5 P1 C7 106.56(16) . .
C9 P1 C7 100.10(16) . .
C5 P1 Cu1 112.39(12) . .
C9 P1 Cu1 118.25(12) . .
C7 P1 Cu1 114.78(12) . .
C15 P2 C11 104.72(16) . .
C15 P2 C13 101.86(17) . .
C11 P2 C13 100.91(16) . .
C15 P2 Cu2 124.36(13) . .
C11 P2 Cu2 109.22(12) . .
C13 P2 Cu2 113.05(13) . .
C1 O1 Cu1 122.3(2) . .
C3 O2 Cu1 125.1(2) . .
C3 O2 Cu1 132.0(2) . 2_665
Cu1 O2 Cu1 97.12(9) . 2_665
C1 O3 Cu2 126.4(2) . .
C3 O4 Cu2 120.7(2) . .
O1 C1 O3 125.7(3) . .
O1 C1 C2 117.3(3) . .
O3 C1 C2 117.0(3) . .
C1 C2 H2A 109.5 . .
C1 C2 H2B 109.5 . .
H2A C2 H2B 109.5 . .
C1 C2 H2C 109.5 . .
H2A C2 H2C 109.5 . .
H2B C2 H2C 109.5 . .
O4 C3 O2 123.0(3) . .
O4 C3 C4 117.8(3) . .
O2 C3 C4 119.2(3) . .
C3 C4 H4A 109.5 . .
C3 C4 H4B 109.5 . .
H4A C4 H4B 109.5 . .
C3 C4 H4C 109.5 . .
H4A C4 H4C 109.5 . .
H4B C4 H4C 109.5 . .
C6 C5 P1 119.8(3) . .
C6 C5 H5A 107.4 . .
P1 C5 H5A 107.4 . .
C6 C5 H5B 107.4 . .
P1 C5 H5B 107.4 . .
H5A C5 H5B 106.9 . .
C17 C6 C5 108.9(3) . .
C17 C6 H6A 109.9 . .
C5 C6 H6A 109.9 . .
C17 C6 H6B 109.9 . .
C5 C6 H6B 109.9 . .
H6A C6 H6B 108.3 . .
C8 C7 P1 116.5(2) . .
C8 C7 H7A 108.2 . .
P1 C7 H7A 108.2 . .
C8 C7 H7B 108.2 . .
P1 C7 H7B 108.2 . .
H7A C7 H7B 107.3 . .
C27 C8 C7 110.3(3) . .
C27 C8 H8A 109.6 . .
C7 C8 H8A 109.6 . .
C27 C8 H8B 109.6 . .
C7 C8 H8B 109.6 . .
H8A C8 H8B 108.1 . .
C10 C9 P1 113.1(2) . .
C10 C9 H9A 109.0 . .
P1 C9 H9A 109.0 . .
C10 C9 H9B 109.0 . .
P1 C9 H9B 109.0 . .
H9A C9 H9B 107.8 . .
C37 C10 C9 111.4(3) . .
C37 C10 H10A 109.3 . .
C9 C10 H10A 109.3 . .
C37 C10 H10B 109.3 . .
C9 C10 H10B 109.3 . .
H10A C10 H10B 108.0 . .
C12 C11 P2 110.8(2) . .
C12 C11 H11A 109.5 . .
P2 C11 H11A 109.5 . .
C12 C11 H11B 109.5 . .
P2 C11 H11B 109.5 . .
H11A C11 H11B 108.1 . .
C47 C12 C11 113.3(3) . .
C47 C12 H12A 108.9 . .
C11 C12 H12A 108.9 . .
C47 C12 H12B 108.9 . .
C11 C12 H12B 108.9 . .
H12A C12 H12B 107.7 . .
C14 C13 P2 113.5(3) . .
C14 C13 H13A 108.9 . .
P2 C13 H13A 108.9 . .
C14 C13 H13B 108.9 . .
P2 C13 H13B 108.9 . .
H13A C13 H13B 107.7 . .
C57 C14 C13 111.8(3) . .
C57 C14 H14A 109.2 . .
C13 C14 H14A 109.2 . .
C57 C14 H14B 109.2 . .
C13 C14 H14B 109.2 . .
H14A C14 H14B 107.9 . .
C16 C15 P2 116.1(2) . .
C16 C15 H15A 108.3 . .
P2 C15 H15A 108.3 . .
C16 C15 H15B 108.3 . .
P2 C15 H15B 108.3 . .
H15A C15 H15B 107.4 . .
C67 C16 C15 109.3(3) . .
C67 C16 H16A 109.8 . .
C15 C16 H16A 109.8 . .
C67 C16 H16B 109.8 . .
C15 C16 H16B 109.8 . .
H16A C16 H16B 108.3 . .
C21 C17 C18 107.5(3) . .
C21 C17 C6 125.4(3) . .
C18 C17 C6 126.9(4) . .
C21 C17 Fe1 70.0(2) . .
C18 C17 Fe1 69.6(2) . .
C6 C17 Fe1 128.5(3) . .
C19 C18 C17 108.4(4) . .
C19 C18 Fe1 69.9(2) . .
C17 C18 Fe1 69.5(2) . .
C19 C18 H18A 125.8 . .
C17 C18 H18A 125.8 . .
Fe1 C18 H18A 125.8 . .
C20 C19 C18 107.9(4) . .
C20 C19 Fe1 70.0(2) . .
C18 C19 Fe1 69.3(2) . .
C20 C19 H19A 126.1 . .
C18 C19 H19A 126.1 . .
Fe1 C19 H19A 126.1 . .
C19 C20 C21 108.4(4) . .
C19 C20 Fe1 69.7(3) . .
C21 C20 Fe1 69.5(2) . .
C19 C20 H20A 125.8 . .
C21 C20 H20A 125.8 . .
Fe1 C20 H20A 125.8 . .
C17 C21 C20 107.8(4) . .
C17 C21 Fe1 69.2(2) . .
C20 C21 Fe1 69.7(2) . .
C17 C21 H21A 126.1 . .
C20 C21 H21A 126.1 . .
Fe1 C21 H21A 126.1 . .
C26 C22 C23 108.2(4) . .
C26 C22 Fe1 69.5(2) . .
C23 C22 Fe1 70.5(2) . .
C26 C22 H22A 125.9 . .
C23 C22 H22A 125.9 . .
Fe1 C22 H22A 125.9 . .
C22 C23 C24 108.1(4) . .
C22 C23 Fe1 69.1(2) . .
C24 C23 Fe1 69.7(2) . .
C22 C23 H23A 126.0 . .
C24 C23 H23A 126.0 . .
Fe1 C23 H23A 126.0 . .
C25 C24 C23 107.9(4) . .
C25 C24 Fe1 69.5(3) . .
C23 C24 Fe1 69.7(2) . .
C25 C24 H24A 126.0 . .
C23 C24 H24A 126.0 . .
Fe1 C24 H24A 126.0 . .
C24 C25 C26 107.5(4) . .
C24 C25 Fe1 70.0(3) . .
C26 C25 Fe1 69.0(3) . .
C24 C25 H25A 126.3 . .
C26 C25 H25A 126.3 . .
Fe1 C25 H25A 126.3 . .
C22 C26 C25 108.4(4) . .
C22 C26 Fe1 69.9(3) . .
C25 C26 Fe1 70.1(3) . .
C22 C26 H26A 125.8 . .
C25 C26 H26A 125.8 . .
Fe1 C26 H26A 125.8 . .
C31 C27 C28 107.6(3) . .
C31 C27 C8 126.0(3) . .
C28 C27 C8 126.4(3) . .
C31 C27 Fe2 69.3(2) . .
C28 C27 Fe2 69.7(2) . .
C8 C27 Fe2 128.6(2) . .
C27 C28 C29 108.1(3) . .
C27 C28 Fe2 69.5(2) . .
C29 C28 Fe2 69.3(2) . .
C27 C28 H28A 126.0 . .
C29 C28 H28A 126.0 . .
Fe2 C28 H28A 126.0 . .
C30 C29 C28 108.1(3) . .
C30 C29 Fe2 69.5(2) . .
C28 C29 Fe2 69.8(2) . .
C30 C29 H29A 125.9 . .
C28 C29 H29A 125.9 . .
Fe2 C29 H29A 125.9 . .
C29 C30 C31 108.1(3) . .
C29 C30 Fe2 70.0(2) . .
C31 C30 Fe2 69.6(2) . .
C29 C30 H30A 125.9 . .
C31 C30 H30A 125.9 . .
Fe2 C30 H30A 125.9 . .
C27 C31 C30 108.1(3) . .
C27 C31 Fe2 69.9(2) . .
C30 C31 Fe2 69.4(2) . .
C27 C31 H31A 125.9 . .
C30 C31 H31A 125.9 . .
Fe2 C31 H31A 125.9 . .
C33 C32 C36 108.3(3) . .
C33 C32 Fe2 69.4(2) . .
C36 C32 Fe2 69.8(2) . .
C33 C32 H32A 125.9 . .
C36 C32 H32A 125.9 . .
Fe2 C32 H32A 125.9 . .
C32 C33 C34 107.2(3) . .
C32 C33 Fe2 69.8(2) . .
C34 C33 Fe2 69.6(2) . .
C32 C33 H33A 126.4 . .
C34 C33 H33A 126.4 . .
Fe2 C33 H33A 126.4 . .
C35 C34 C33 108.5(4) . .
C35 C34 Fe2 70.5(2) . .
C33 C34 Fe2 69.1(2) . .
C35 C34 H34A 125.7 . .
C33 C34 H34A 125.7 . .
Fe2 C34 H34A 125.7 . .
C34 C35 C36 108.1(3) . .
C34 C35 Fe2 69.1(2) . .
C36 C35 Fe2 69.4(2) . .
C34 C35 H35A 125.9 . .
C36 C35 H35A 125.9 . .
Fe2 C35 H35A 125.9 . .
C35 C36 C32 107.8(3) . .
C35 C36 Fe2 70.1(2) . .
C32 C36 Fe2 69.1(2) . .
C35 C36 H36A 126.1 . .
C32 C36 H36A 126.1 . .
Fe2 C36 H36A 126.1 . .
C41 C37 C38 107.5(3) . .
C41 C37 C10 125.6(3) . .
C38 C37 C10 126.8(3) . .
C41 C37 Fe3 70.04(19) . .
C38 C37 Fe3 69.4(2) . .
C10 C37 Fe3 127.5(2) . .
C37 C38 C39 108.0(3) . .
C37 C38 Fe3 69.83(19) . .
C39 C38 Fe3 69.6(2) . .
C37 C38 H38A 126.0 . .
C39 C38 H38A 126.0 . .
Fe3 C38 H38A 126.0 . .
C40 C39 C38 108.0(3) . .
C40 C39 Fe3 70.0(2) . .
C38 C39 Fe3 69.32(19) . .
C40 C39 H39A 126.0 . .
C38 C39 H39A 126.0 . .
Fe3 C39 H39A 126.0 . .
C39 C40 C41 107.7(3) . .
C39 C40 Fe3 69.4(2) . .
C41 C40 Fe3 69.81(19) . .
C39 C40 H40A 126.1 . .
C41 C40 H40A 126.1 . .
Fe3 C40 H40A 126.1 . .
C37 C41 C40 108.7(3) . .
C37 C41 Fe3 69.43(19) . .
C40 C41 Fe3 69.6(2) . .
C37 C41 H41A 125.6 . .
C40 C41 H41A 125.6 . .
Fe3 C41 H41A 125.6 . .
C43 C42 C46 108.5(3) . .
C43 C42 Fe3 69.9(2) . .
C46 C42 Fe3 69.9(2) . .
C43 C42 H42A 125.7 . .
C46 C42 H42A 125.7 . .
Fe3 C42 H42A 125.7 . .
C42 C43 C44 107.8(3) . .
C42 C43 Fe3 69.9(2) . .
C44 C43 Fe3 69.6(2) . .
C42 C43 H43A 126.1 . .
C44 C43 H43A 126.1 . .
Fe3 C43 H43A 126.1 . .
C45 C44 C43 107.6(3) . .
C45 C44 Fe3 69.5(2) . .
C43 C44 Fe3 69.6(2) . .
C45 C44 H44A 126.2 . .
C43 C44 H44A 126.2 . .
Fe3 C44 H44A 126.2 . .
C46 C45 C44 108.4(3) . .
C46 C45 Fe3 70.2(2) . .
C44 C45 Fe3 69.9(2) . .
C46 C45 H45A 125.8 . .
C44 C45 H45A 125.8 . .
Fe3 C45 H45A 125.8 . .
C45 C46 C42 107.7(3) . .
C45 C46 Fe3 69.5(2) . .
C42 C46 Fe3 69.6(2) . .
C45 C46 H46A 126.1 . .
C42 C46 H46A 126.1 . .
Fe3 C46 H46A 126.1 . .
C51 C47 C48 107.4(3) . .
C51 C47 C12 126.1(3) . .
C48 C47 C12 126.5(3) . .
C51 C47 Fe4 69.5(2) . .
C48 C47 Fe4 69.36(19) . .
C12 C47 Fe4 127.1(2) . .
C49 C48 C47 108.1(3) . .
C49 C48 Fe4 69.7(2) . .
C47 C48 Fe4 69.8(2) . .
C49 C48 H48A 125.9 . .
C47 C48 H48A 125.9 . .
Fe4 C48 H48A 125.9 . .
C50 C49 C48 108.2(3) . .
C50 C49 Fe4 70.0(2) . .
C48 C49 Fe4 69.6(2) . .
C50 C49 H49A 125.9 . .
C48 C49 H49A 125.9 . .
Fe4 C49 H49A 125.9 . .
C49 C50 C51 107.9(3) . .
C49 C50 Fe4 69.5(2) . .
C51 C50 Fe4 69.5(2) . .
C49 C50 H50A 126.0 . .
C51 C50 H50A 126.0 . .
Fe4 C50 H50A 126.0 . .
C50 C51 C47 108.4(3) . .
C50 C51 Fe4 69.9(2) . .
C47 C51 Fe4 69.8(2) . .
C50 C51 H51A 125.8 . .
C47 C51 H51A 125.8 . .
Fe4 C51 H51A 125.8 . .
C53 C52 C56 107.8(3) . .
C53 C52 Fe4 70.0(2) . .
C56 C52 Fe4 70.0(2) . .
C53 C52 H52A 126.1 . .
C56 C52 H52A 126.1 . .
Fe4 C52 H52A 126.1 . .
C54 C53 C52 107.4(3) . .
C54 C53 Fe4 69.7(2) . .
C52 C53 Fe4 69.0(2) . .
C54 C53 H53A 126.3 . .
C52 C53 H53A 126.3 . .
Fe4 C53 H53A 126.3 . .
C55 C54 C53 108.7(3) . .
C55 C54 Fe4 70.2(2) . .
C53 C54 Fe4 69.5(2) . .
C55 C54 H54A 125.7 . .
C53 C54 H54A 125.7 . .
Fe4 C54 H54A 125.7 . .
C56 C55 C54 107.9(3) . .
C56 C55 Fe4 69.3(2) . .
C54 C55 Fe4 69.4(2) . .
C56 C55 H55A 126.1 . .
C54 C55 H55A 126.1 . .
Fe4 C55 H55A 126.1 . .
C55 C56 C52 108.2(3) . .
C55 C56 Fe4 70.3(2) . .
C52 C56 Fe4 68.9(2) . .
C55 C56 H56A 125.9 . .
C52 C56 H56A 125.9 . .
Fe4 C56 H56A 125.9 . .
C61 C57 C58 107.8(4) . .
C61 C57 C14 125.9(4) . .
C58 C57 C14 126.3(4) . .
C61 C57 Fe5 70.0(2) . .
C58 C57 Fe5 69.7(2) . .
C14 C57 Fe5 125.2(3) . .
C59 C58 C57 108.0(4) . .
C59 C58 Fe5 69.4(2) . .
C57 C58 Fe5 69.5(2) . .
C59 C58 H58A 126.0 . .
C57 C58 H58A 126.0 . .
Fe5 C58 H58A 126.0 . .
C60 C59 C58 108.0(4) . .
C60 C59 Fe5 69.7(3) . .
C58 C59 Fe5 70.1(2) . .
C60 C59 H59A 126.0 . .
C58 C59 H59A 126.0 . .
Fe5 C59 H59A 126.0 . .
C59 C60 C61 108.4(4) . .
C59 C60 Fe5 69.8(2) . .
C61 C60 Fe5 70.2(2) . .
C59 C60 H60A 125.8 . .
C61 C60 H60A 125.8 . .
Fe5 C60 H60A 125.8 . .
C57 C61 C60 107.8(4) . .
C57 C61 Fe5 69.5(2) . .
C60 C61 Fe5 69.1(2) . .
C57 C61 H61A 126.1 . .
C60 C61 H61A 126.1 . .
Fe5 C61 H61A 126.1 . .
C63 C62 C66 108.0 . .
C63 C62 Fe5 68.30(17) . .
C66 C62 Fe5 70.49(17) . .
C63 C62 H62A 126.0 . .
C66 C62 H62A 126.0 . .
Fe5 C62 H62A 126.0 . .
C64 C63 C62 108.0 . .
C64 C63 Fe5 69.10(18) . .
C62 C63 Fe5 71.16(17) . .
C64 C63 H63A 126.0 . .
C62 C63 H63A 126.0 . .
Fe5 C63 H63A 126.0 . .
C63 C64 C65 108.0 . .
C63 C64 Fe5 69.8(2) . .
C65 C64 Fe5 70.80(17) . .
C63 C64 H64A 126.0 . .
C65 C64 H64A 126.0 . .
Fe5 C64 H64A 126.0 . .
C66 C65 C64 108.0 . .
C66 C65 Fe5 71.01(18) . .
C64 C65 Fe5 68.39(18) . .
C66 C65 H65A 126.0 . .
C64 C65 H65A 126.0 . .
Fe5 C65 H65A 126.0 . .
C65 C66 C62 108.0 . .
C65 C66 Fe5 68.81(17) . .
C62 C66 Fe5 69.5(2) . .
C65 C66 H66A 126.0 . .
C62 C66 H66A 126.0 . .
Fe5 C66 H66A 126.0 . .
C63A C62A C66A 108.0 . .
C63A C62A Fe5 69.5(6) . .
C66A C62A Fe5 67.9(5) . .
C63A C62A H62B 126.0 . .
C66A C62A H62B 126.0 . .
Fe5 C62A H62B 126.0 . .
C62A C63A C64A 108.0 . .
C62A C63A Fe5 70.4(7) . .
C64A C63A Fe5 67.5(6) . .
C62A C63A H63B 126.0 . .
C64A C63A H63B 126.0 . .
Fe5 C63A H63B 126.0 . .
C65A C64A C63A 108.0 . .
C65A C64A Fe5 68.3(6) . .
C63A C64A Fe5 71.8(6) . .
C65A C64A H64B 126.0 . .
C63A C64A H64B 126.0 . .
Fe5 C64A H64B 126.0 . .
C66A C65A C64A 108.0 . .
C66A C65A Fe5 70.9(7) . .
C64A C65A Fe5 70.1(6) . .
C66A C65A H65B 126.0 . .
C64A C65A H65B 126.0 . .
Fe5 C65A H65B 126.0 . .
C65A C66A C62A 108.0 . .
C65A C66A Fe5 67.7(6) . .
C62A C66A Fe5 71.7(5) . .
C65A C66A H66B 126.0 . .
C62A C66A H66B 126.0 . .
Fe5 C66A H66B 126.0 . .
C68 C67 C71 107.1(3) . .
C68 C67 C16 124.9(3) . .
C71 C67 C16 127.7(3) . .
C68 C67 Fe6 69.2(2) . .
C71 C67 Fe6 69.3(2) . .
C16 C67 Fe6 131.5(3) . .
C67 C68 C69 107.9(3) . .
C67 C68 Fe6 70.1(2) . .
C69 C68 Fe6 69.1(2) . .
C67 C68 H68A 126.0 . .
C69 C68 H68A 126.0 . .
Fe6 C68 H68A 126.0 . .
C70 C69 C68 108.2(3) . .
C70 C69 Fe6 70.1(2) . .
C68 C69 Fe6 69.8(2) . .
C70 C69 H69A 125.9 . .
C68 C69 H69A 125.9 . .
Fe6 C69 H69A 125.9 . .
C71 C70 C69 108.1(3) . .
C71 C70 Fe6 70.0(2) . .
C69 C70 Fe6 69.2(2) . .
C71 C70 H70A 125.9 . .
C69 C70 H70A 125.9 . .
Fe6 C70 H70A 125.9 . .
C70 C71 C67 108.7(3) . .
C70 C71 Fe6 69.7(2) . .
C67 C71 Fe6 69.7(2) . .
C70 C71 H71A 125.6 . .
C67 C71 H71A 125.6 . .
Fe6 C71 H71A 125.6 . .
C73 C72 C76 107.3(4) . .
C73 C72 Fe6 69.9(2) . .
C76 C72 Fe6 69.3(2) . .
C73 C72 H72A 126.3 . .
C76 C72 H72A 126.3 . .
Fe6 C72 H72A 126.3 . .
C72 C73 C74 108.8(4) . .
C72 C73 Fe6 69.9(2) . .
C74 C73 Fe6 69.7(2) . .
C72 C73 H73A 125.6 . .
C74 C73 H73A 125.6 . .
Fe6 C73 H73A 125.6 . .
C75 C74 C73 107.6(4) . .
C75 C74 Fe6 69.8(2) . .
C73 C74 Fe6 69.7(2) . .
C75 C74 H74A 126.2 . .
C73 C74 H74A 126.2 . .
Fe6 C74 H74A 126.2 . .
C74 C75 C76 108.2(4) . .
C74 C75 Fe6 69.8(2) . .
C76 C75 Fe6 69.5(2) . .
C74 C75 H75A 125.9 . .
C76 C75 H75A 125.9 . .
Fe6 C75 H75A 125.9 . .
C75 C76 C72 108.0(4) . .
C75 C76 Fe6 70.0(2) . .
C72 C76 Fe6 69.7(2) . .
C75 C76 H76A 126.0 . .
C72 C76 H76A 126.0 . .
Fe6 C76 H76A 126.0 . .
C1S O1S C4S 105.1(3) . .
O1S C1S C2S 106.2(4) . .
O1S C1S H1SA 110.5 . .
C2S C1S H1SA 110.5 . .
O1S C1S H1SB 110.5 . .
C2S C1S H1SB 110.5 . .
H1SA C1S H1SB 108.7 . .
C1S C2S C3S 104.0(4) . .
C1S C2S H2SA 111.0 . .
C3S C2S H2SA 111.0 . .
C1S C2S H2SB 111.0 . .
C3S C2S H2SB 111.0 . .
H2SA C2S H2SB 109.0 . .
C4S C3S C2S 103.3(4) . .
C4S C3S H3SA 111.1 . .
C2S C3S H3SA 111.1 . .
C4S C3S H3SB 111.1 . .
C2S C3S H3SB 111.1 . .
H3SA C3S H3SB 109.1 . .
O1S C4S C3S 105.6(4) . .
O1S C4S H4SA 110.6 . .
C3S C4S H4SA 110.6 . .
O1S C4S H4SB 110.6 . .
C3S C4S H4SB 110.6 . .
H4SA C4S H4SB 108.8 . .

loop_
_geom_bond_atom_site_label_1
_geom_bond_atom_site_label_2
_geom_bond_distance
_geom_bond_site_symmetry_2
Cu1 O1 1.991(3) .
Cu1 O2 2.148(3) .
Cu1 P1 2.1513(16) .
Cu1 O2 2.173(2) 2_665
Cu1 Cu2 2.7986(14) .
Cu2 O4 1.982(3) .
Cu2 O3 2.052(3) .
Cu2 P2 2.1646(13) .
Fe1 C26 2.022(5) .
Fe1 C22 2.027(4) .
Fe1 C17 2.030(4) .
Fe1 C18 2.031(4) .
Fe1 C25 2.038(5) .
Fe1 C19 2.040(4) .
Fe1 C21 2.041(4) .
Fe1 C20 2.043(4) .
Fe1 C24 2.044(4) .
Fe1 C23 2.045(4) .
Fe2 C33 2.025(4) .
Fe2 C30 2.027(4) .
Fe2 C31 2.030(4) .
Fe2 C32 2.030(4) .
Fe2 C34 2.031(4) .
Fe2 C29 2.034(4) .
Fe2 C27 2.038(3) .
Fe2 C36 2.040(4) .
Fe2 C28 2.040(4) .
Fe2 C35 2.049(4) .
Fe3 C38 2.041(3) .
Fe3 C45 2.044(4) .
Fe3 C39 2.045(3) .
Fe3 C37 2.047(4) .
Fe3 C42 2.049(4) .
Fe3 C44 2.049(4) .
Fe3 C43 2.049(4) .
Fe3 C46 2.052(4) .
Fe3 C40 2.053(4) .
Fe3 C41 2.055(4) .
Fe4 C52 2.029(4) .
Fe4 C53 2.043(4) .
Fe4 C56 2.043(4) .
Fe4 C48 2.045(4) .
Fe4 C54 2.046(4) .
Fe4 C49 2.047(4) .
Fe4 C51 2.048(4) .
Fe4 C47 2.051(3) .
Fe4 C50 2.053(4) .
Fe4 C55 2.056(4) .
Fe5 C65A 1.987(15) .
Fe5 C64A 2.011(15) .
Fe5 C64 2.020(5) .
Fe5 C60 2.029(4) .
Fe5 C63 2.030(6) .
Fe5 C66A 2.030(18) .
Fe5 C59 2.031(4) .
Fe5 C57 2.038(4) .
Fe5 C58 2.040(4) .
Fe5 C61 2.044(4) .
Fe5 C65 2.052(4) .
Fe5 C62 2.068(6) .
Fe6 C69 2.033(4) .
Fe6 C76 2.038(4) .
Fe6 C68 2.043(4) .
Fe6 C73 2.043(4) .
Fe6 C74 2.044(4) .
Fe6 C72 2.044(4) .
Fe6 C75 2.044(4) .
Fe6 C70 2.045(4) .
Fe6 C71 2.049(4) .
Fe6 C67 2.055(4) .
P1 C5 1.831(4) .
P1 C9 1.841(3) .
P1 C7 1.849(3) .
P2 C15 1.831(4) .
P2 C11 1.837(3) .
P2 C13 1.845(4) .
O1 C1 1.253(4) .
O2 C3 1.269(4) .
O2 Cu1 2.173(2) 2_665
O3 C1 1.260(4) .
O4 C3 1.263(4) .
C1 C2 1.516(5) .
C2 H2A 0.9800 .
C2 H2B 0.9800 .
C2 H2C 0.9800 .
C3 C4 1.509(5) .
C4 H4A 0.9800 .
C4 H4B 0.9800 .
C4 H4C 0.9800 .
C5 C6 1.524(5) .
C5 H5A 0.9900 .
C5 H5B 0.9900 .
C6 C17 1.501(5) .
C6 H6A 0.9900 .
C6 H6B 0.9900 .
C7 C8 1.539(5) .
C7 H7A 0.9900 .
C7 H7B 0.9900 .
C8 C27 1.513(5) .
C8 H8A 0.9900 .
C8 H8B 0.9900 .
C9 C10 1.539(5) .
C9 H9A 0.9900 .
C9 H9B 0.9900 .
C10 C37 1.498(4) .
C10 H10A 0.9900 .
C10 H10B 0.9900 .
C11 C12 1.532(5) .
C11 H11A 0.9900 .
C11 H11B 0.9900 .
C12 C47 1.501(5) .
C12 H12A 0.9900 .
C12 H12B 0.9900 .
C13 C14 1.521(5) .
C13 H13A 0.9900 .
C13 H13B 0.9900 .
C14 C57 1.500(5) .
C14 H14A 0.9900 .
C14 H14B 0.9900 .
C15 C16 1.538(5) .
C15 H15A 0.9900 .
C15 H15B 0.9900 .
C16 C67 1.503(5) .
C16 H16A 0.9900 .
C16 H16B 0.9900 .
C17 C21 1.418(5) .
C17 C18 1.419(5) .
C18 C19 1.418(6) .
C18 H18A 1.0000 .
C19 C20 1.404(7) .
C19 H19A 1.0000 .
C20 C21 1.423(6) .
C20 H20A 1.0000 .
C21 H21A 1.0000 .
C22 C26 1.406(7) .
C22 C23 1.407(6) .
C22 H22A 1.0000 .
C23 C24 1.418(6) .
C23 H23A 1.0000 .
C24 C25 1.416(7) .
C24 H24A 1.0000 .
C25 C26 1.419(7) .
C25 H25A 1.0000 .
C26 H26A 1.0000 .
C27 C31 1.417(5) .
C27 C28 1.419(5) .
C28 C29 1.422(5) .
C28 H28A 1.0000 .
C29 C30 1.404(6) .
C29 H29A 1.0000 .
C30 C31 1.422(5) .
C30 H30A 1.0000 .
C31 H31A 1.0000 .
C32 C33 1.415(5) .
C32 C36 1.428(5) .
C32 H32A 1.0000 .
C33 C34 1.431(5) .
C33 H33A 1.0000 .
C34 C35 1.410(6) .
C34 H34A 1.0000 .
C35 C36 1.414(5) .
C35 H35A 1.0000 .
C36 H36A 1.0000 .
C37 C41 1.421(5) .
C37 C38 1.424(5) .
C38 C39 1.433(5) .
C38 H38A 1.0000 .
C39 C40 1.420(5) .
C39 H39A 1.0000 .
C40 C41 1.424(5) .
C40 H40A 1.0000 .
C41 H41A 1.0000 .
C42 C43 1.410(5) .
C42 C46 1.419(5) .
C42 H42A 1.0000 .
C43 C44 1.427(6) .
C43 H43A 1.0000 .
C44 C45 1.420(6) .
C44 H44A 1.0000 .
C45 C46 1.412(5) .
C45 H45A 1.0000 .
C46 H46A 1.0000 .
C47 C51 1.425(5) .
C47 C48 1.430(5) .
C48 C49 1.424(5) .
C48 H48A 1.0000 .
C49 C50 1.418(5) .
C49 H49A 1.0000 .
C50 C51 1.424(5) .
C50 H50A 1.0000 .
C51 H51A 1.0000 .
C52 C53 1.427(5) .
C52 C56 1.430(5) .
C52 H52A 1.0000 .
C53 C54 1.425(5) .
C53 H53A 1.0000 .
C54 C55 1.418(5) .
C54 H54A 1.0000 .
C55 C56 1.416(5) .
C55 H55A 1.0000 .
C56 H56A 1.0000 .
C57 C61 1.411(5) .
C57 C58 1.419(5) .
C58 C59 1.411(6) .
C58 H58A 1.0000 .
C59 C60 1.404(7) .
C59 H59A 1.0000 .
C60 C61 1.415(6) .
C60 H60A 1.0000 .
C61 H61A 1.0000 .
C62 C63 1.4200 .
C62 C66 1.4200 .
C62 H62A 1.0000 .
C63 C64 1.4200 .
C63 H63A 1.0000 .
C64 C65 1.4200 .
C64 H64A 1.0000 .
C65 C66 1.4200 .
C65 H65A 1.0000 .
C66 H66A 1.0000 .
C62A C63A 1.4200 .
C62A C66A 1.4200 .
C62A H62B 1.0000 .
C63A C64A 1.4200 .
C63A H63B 1.0000 .
C64A C65A 1.4200 .
C64A H64B 1.0000 .
C65A C66A 1.4200 .
C65A H65B 1.0000 .
C66A H66B 1.0000 .
C67 C68 1.427(5) .
C67 C71 1.437(5) .
C68 C69 1.430(5) .
C68 H68A 1.0000 .
C69 C70 1.419(6) .
C69 H69A 1.0000 .
C70 C71 1.408(5) .
C70 H70A 1.0000 .
C71 H71A 1.0000 .
C72 C73 1.405(6) .
C72 C76 1.429(6) .
C72 H72A 1.0000 .
C73 C74 1.420(6) .
C73 H73A 1.0000 .
C74 C75 1.411(6) .
C74 H74A 1.0000 .
C75 C76 1.413(6) .
C75 H75A 1.0000 .
C76 H76A 1.0000 .
O1S C1S 1.419(5) .
O1S C4S 1.421(5) .
C1S C2S 1.527(6) .
C1S H1SA 0.9900 .
C1S H1SB 0.9900 .
C2S C3S 1.532(7) .
C2S H2SA 0.9900 .
C2S H2SB 0.9900 .
C3S C4S 1.519(6) .
C3S H3SA 0.9900 .
C3S H3SB 0.9900 .
C4S H4SA 0.9900 .
C4S H4SB 0.9900 .

loop_
_geom_torsion_atom_site_label_1
_geom_torsion_atom_site_label_2
_geom_torsion_atom_site_label_3
_geom_torsion_atom_site_label_4
_geom_torsion
_geom_torsion_site_symmetry_1
Cu1 O1 C1 O3 -12.8(5) .
Cu1 O1 C1 C2 168.3(2) .
Cu2 O3 C1 O1 -2.4(5) .
Cu2 O3 C1 C2 176.5(2) .
Cu2 O4 C3 O2 -4.9(5) .
Cu2 O4 C3 C4 176.3(2) .
Cu1 O2 C3 O4 -26.4(5) .
Cu1 O2 C3 O4 -173.4(2) 2_665
Cu1 O2 C3 C4 152.4(2) .
Cu1 O2 C3 C4 5.4(5) 2_665
C9 P1 C5 C6 -52.5(3) .
C7 P1 C5 C6 52.4(3) .
Cu1 P1 C5 C6 179.0(3) .
P1 C5 C6 C17 167.0(3) .
C5 P1 C7 C8 53.2(3) .
C9 P1 C7 C8 160.4(3) .
Cu1 P1 C7 C8 -71.9(3) .
P1 C7 C8 C27 178.2(2) .
C5 P1 C9 C10 165.0(2) .
C7 P1 C9 C10 55.1(3) .
Cu1 P1 C9 C10 -70.2(3) .
P1 C9 C10 C37 177.7(2) .
C15 P2 C11 C12 175.4(2) .
C13 P2 C11 C12 -79.1(3) .
Cu2 P2 C11 C12 40.3(3) .
P2 C11 C12 C47 171.7(2) .
C15 P2 C13 C14 -75.0(3) .
C11 P2 C13 C14 177.2(3) .
Cu2 P2 C13 C14 60.7(3) .
P2 C13 C14 C57 -175.8(3) .
C11 P2 C15 C16 -58.4(3) .
C13 P2 C15 C16 -163.2(3) .
Cu2 P2 C15 C16 67.9(3) .
P2 C15 C16 C67 -167.1(2) .
C5 C6 C17 C21 75.8(5) .
C5 C6 C17 C18 -100.1(5) .
C5 C6 C17 Fe1 167.6(3) .
C21 C17 C18 C19 0.7(5) .
C6 C17 C18 C19 177.2(4) .
Fe1 C17 C18 C19 -59.3(3) .
C21 C17 C18 Fe1 60.0(3) .
C6 C17 C18 Fe1 -123.4(4) .
C17 C18 C19 C20 -0.6(5) .
Fe1 C18 C19 C20 -59.6(3) .
C17 C18 C19 Fe1 59.0(3) .
C18 C19 C20 C21 0.2(5) .
Fe1 C19 C20 C21 -59.0(3) .
C18 C19 C20 Fe1 59.2(3) .
C18 C17 C21 C20 -0.6(4) .
C6 C17 C21 C20 -177.2(3) .
Fe1 C17 C21 C20 59.2(3) .
C18 C17 C21 Fe1 -59.8(3) .
C6 C17 C21 Fe1 123.7(4) .
C19 C20 C21 C17 0.2(5) .
Fe1 C20 C21 C17 -58.9(3) .
C19 C20 C21 Fe1 59.1(3) .
C26 C22 C23 C24 -0.5(5) .
Fe1 C22 C23 C24 58.9(3) .
C26 C22 C23 Fe1 -59.5(3) .
C22 C23 C24 C25 0.6(5) .
Fe1 C23 C24 C25 59.2(3) .
C22 C23 C24 Fe1 -58.6(3) .
C23 C24 C25 C26 -0.4(5) .
Fe1 C24 C25 C26 59.0(3) .
C23 C24 C25 Fe1 -59.4(3) .
C23 C22 C26 C25 0.3(5) .
Fe1 C22 C26 C25 -59.8(3) .
C23 C22 C26 Fe1 60.1(3) .
C24 C25 C26 C22 0.0(5) .
Fe1 C25 C26 C22 59.6(3) .
C24 C25 C26 Fe1 -59.6(3) .
C7 C8 C27 C31 -72.9(4) .
C7 C8 C27 C28 103.8(4) .
C7 C8 C27 Fe2 -164.0(2) .
C31 C27 C28 C29 -0.4(4) .
C8 C27 C28 C29 -177.6(3) .
Fe2 C27 C28 C29 58.8(2) .
C31 C27 C28 Fe2 -59.2(2) .
C8 C27 C28 Fe2 123.6(3) .
C27 C28 C29 C30 0.2(4) .
Fe2 C28 C29 C30 59.1(3) .
C27 C28 C29 Fe2 -58.9(2) .
C28 C29 C30 C31 0.0(4) .
Fe2 C29 C30 C31 59.4(3) .
C28 C29 C30 Fe2 -59.3(3) .
C28 C27 C31 C30 0.4(4) .
C8 C27 C31 C30 177.6(3) .
Fe2 C27 C31 C30 -59.0(2) .
C28 C27 C31 Fe2 59.5(2) .
C8 C27 C31 Fe2 -123.3(3) .
C29 C30 C31 C27 -0.3(4) .
Fe2 C30 C31 C27 59.4(2) .
C29 C30 C31 Fe2 -59.7(3) .
C36 C32 C33 C34 -0.6(4) .
Fe2 C32 C33 C34 -59.7(2) .
C36 C32 C33 Fe2 59.2(2) .
C32 C33 C34 C35 0.2(4) .
Fe2 C33 C34 C35 -59.7(3) .
C32 C33 C34 Fe2 59.9(3) .
C33 C34 C35 C36 0.3(4) .
Fe2 C34 C35 C36 -58.6(3) .
C33 C34 C35 Fe2 58.9(3) .
C34 C35 C36 C32 -0.6(4) .
Fe2 C35 C36 C32 -59.0(2) .
C34 C35 C36 Fe2 58.4(3) .
C33 C32 C36 C35 0.7(4) .
Fe2 C32 C36 C35 59.6(2) .
C33 C32 C36 Fe2 -58.9(3) .
C9 C10 C37 C41 93.5(4) .
C9 C10 C37 C38 -84.3(4) .
C9 C10 C37 Fe3 -175.4(2) .
C41 C37 C38 C39 0.6(4) .
C10 C37 C38 C39 178.6(3) .
Fe3 C37 C38 C39 -59.4(2) .
C41 C37 C38 Fe3 59.9(2) .
C10 C37 C38 Fe3 -122.0(3) .
C37 C38 C39 C40 -0.1(4) .
Fe3 C38 C39 C40 -59.6(2) .
C37 C38 C39 Fe3 59.5(2) .
C38 C39 C40 C41 -0.4(4) .
Fe3 C39 C40 C41 -59.6(2) .
C38 C39 C40 Fe3 59.1(2) .
C38 C37 C41 C40 -0.8(4) .
C10 C37 C41 C40 -178.9(3) .
Fe3 C37 C41 C40 58.7(2) .
C38 C37 C41 Fe3 -59.5(2) .
C10 C37 C41 Fe3 122.4(3) .
C39 C40 C41 C37 0.8(4) .
Fe3 C40 C41 C37 -58.5(2) .
C39 C40 C41 Fe3 59.3(2) .
C46 C42 C43 C44 -0.2(4) .
Fe3 C42 C43 C44 -59.5(3) .
C46 C42 C43 Fe3 59.4(3) .
C42 C43 C44 C45 0.3(4) .
Fe3 C43 C44 C45 -59.4(3) .
C42 C43 C44 Fe3 59.7(3) .
C43 C44 C45 C46 -0.4(4) .
Fe3 C44 C45 C46 -59.8(3) .
C43 C44 C45 Fe3 59.5(3) .
C44 C45 C46 C42 0.3(4) .
Fe3 C45 C46 C42 -59.4(3) .
C44 C45 C46 Fe3 59.7(3) .
C43 C42 C46 C45 -0.1(4) .
Fe3 C42 C46 C45 59.3(3) .
C43 C42 C46 Fe3 -59.4(3) .
C11 C12 C47 C51 -153.7(3) .
C11 C12 C47 C48 27.4(5) .
C11 C12 C47 Fe4 -63.2(4) .
C51 C47 C48 C49 0.0(4) .
C12 C47 C48 C49 179.1(3) .
Fe4 C47 C48 C49 -59.4(2) .
C51 C47 C48 Fe4 59.4(2) .
C12 C47 C48 Fe4 -121.5(3) .
C47 C48 C49 C50 -0.1(4) .
Fe4 C48 C49 C50 -59.6(2) .
C47 C48 C49 Fe4 59.4(2) .
C48 C49 C50 C51 0.2(4) .
Fe4 C49 C50 C51 -59.1(2) .
C48 C49 C50 Fe4 59.3(2) .
C49 C50 C51 C47 -0.2(4) .
Fe4 C50 C51 C47 -59.3(2) .
C49 C50 C51 Fe4 59.1(2) .
C48 C47 C51 C50 0.2(4) .
C12 C47 C51 C50 -179.0(3) .
Fe4 C47 C51 C50 59.4(2) .
C48 C47 C51 Fe4 -59.3(2) .
C12 C47 C51 Fe4 121.6(3) .
C56 C52 C53 C54 0.7(4) .
Fe4 C52 C53 C54 -59.3(2) .
C56 C52 C53 Fe4 60.0(2) .
C52 C53 C54 C55 -0.6(4) .
Fe4 C53 C54 C55 -59.4(3) .
C52 C53 C54 Fe4 58.9(2) .
C53 C54 C55 C56 0.2(4) .
Fe4 C54 C55 C56 -58.8(2) .
C53 C54 C55 Fe4 59.0(2) .
C54 C55 C56 C52 0.2(4) .
Fe4 C55 C56 C52 -58.6(2) .
C54 C55 C56 Fe4 58.8(2) .
C53 C52 C56 C55 -0.6(4) .
Fe4 C52 C56 C55 59.5(2) .
C53 C52 C56 Fe4 -60.1(2) .
C13 C14 C57 C61 -111.3(4) .
C13 C14 C57 C58 69.5(5) .
C13 C14 C57 Fe5 159.0(3) .
C61 C57 C58 C59 -1.0(5) .
C14 C57 C58 C59 178.3(4) .
Fe5 C57 C58 C59 58.9(3) .
C61 C57 C58 Fe5 -59.9(3) .
C14 C57 C58 Fe5 119.4(4) .
C57 C58 C59 C60 0.6(5) .
Fe5 C58 C59 C60 59.6(3) .
C57 C58 C59 Fe5 -59.0(3) .
C58 C59 C60 C61 0.0(5) .
Fe5 C59 C60 C61 59.9(3) .
C58 C59 C60 Fe5 -59.9(3) .
C58 C57 C61 C60 1.1(5) .
C14 C57 C61 C60 -178.3(4) .
Fe5 C57 C61 C60 -58.7(3) .
C58 C57 C61 Fe5 59.7(3) .
C14 C57 C61 Fe5 -119.6(4) .
C59 C60 C61 C57 -0.7(5) .
Fe5 C60 C61 C57 59.0(3) .
C59 C60 C61 Fe5 -59.6(3) .
C66 C62 C63 C64 0.0 .
Fe5 C62 C63 C64 59.52(17) .
C66 C62 C63 Fe5 -59.52(17) .
C62 C63 C64 C65 0.0 .
Fe5 C63 C64 C65 60.82(16) .
C62 C63 C64 Fe5 -60.82(16) .
C63 C64 C65 C66 0.0 .
Fe5 C64 C65 C66 60.2(2) .
C63 C64 C65 Fe5 -60.2(2) .
C64 C65 C66 C62 0.0 .
Fe5 C65 C66 C62 58.57(19) .
C64 C65 C66 Fe5 -58.57(19) .
C63 C62 C66 C65 0.0 .
Fe5 C62 C66 C65 -58.16(16) .
C63 C62 C66 Fe5 58.16(17) .
C66A C62A C63A C64A 0.0 .
Fe5 C62A C63A C64A 57.1(5) .
C66A C62A C63A Fe5 -57.1(5) .
C62A C63A C64A C65A 0.0 .
Fe5 C63A C64A C65A 58.9(6) .
C62A C63A C64A Fe5 -58.9(6) .
C63A C64A C65A C66A 0.0 .
Fe5 C64A C65A C66A 61.1(7) .
C63A C64A C65A Fe5 -61.1(7) .
C64A C65A C66A C62A 0.0 .
Fe5 C65A C66A C62A 60.6(5) .
C64A C65A C66A Fe5 -60.6(5) .
C63A C62A C66A C65A 0.0 .
Fe5 C62A C66A C65A -58.1(6) .
C63A C62A C66A Fe5 58.1(6) .
C15 C16 C67 C68 -66.6(4) .
C15 C16 C67 C71 106.2(4) .
C15 C16 C67 Fe6 -158.8(3) .
C71 C67 C68 C69 0.2(4) .
C16 C67 C68 C69 174.3(3) .
Fe6 C67 C68 C69 -58.9(3) .
C71 C67 C68 Fe6 59.1(2) .
C16 C67 C68 Fe6 -126.8(3) .
C67 C68 C69 C70 -0.3(4) .
Fe6 C68 C69 C70 -59.8(3) .
C67 C68 C69 Fe6 59.5(3) .
C68 C69 C70 C71 0.3(4) .
Fe6 C69 C70 C71 -59.4(3) .
C68 C69 C70 Fe6 59.7(3) .
C69 C70 C71 C67 -0.1(4) .
Fe6 C70 C71 C67 -59.0(3) .
C69 C70 C71 Fe6 58.9(3) .
C68 C67 C71 C70 -0.1(4) .
C16 C67 C71 C70 -173.9(3) .
Fe6 C67 C71 C70 59.0(3) .
C68 C67 C71 Fe6 -59.1(2) .
C16 C67 C71 Fe6 127.1(4) .
C76 C72 C73 C74 -0.4(4) .
Fe6 C72 C73 C74 59.0(3) .
C76 C72 C73 Fe6 -59.4(3) .
C72 C73 C74 C75 0.6(4) .
Fe6 C73 C74 C75 59.8(3) .
C72 C73 C74 Fe6 -59.2(3) .
C73 C74 C75 C76 -0.6(4) .
Fe6 C74 C75 C76 59.0(3) .
C73 C74 C75 Fe6 -59.6(3) .
C74 C75 C76 C72 0.4(4) .
Fe6 C75 C76 C72 59.6(3) .
C74 C75 C76 Fe6 -59.2(3) .
C73 C72 C76 C75 0.0(4) .
Fe6 C72 C76 C75 -59.8(3) .
C73 C72 C76 Fe6 59.8(3) .
C4S O1S C1S C2S -36.9(4) .
O1S C1S C2S C3S 18.5(5) .
C1S C2S C3S C4S 5.3(5) .
C1S O1S C4S C3S 40.6(4) .
C2S C3S C4S O1S -27.5(4) .
